data_4315412
loop_
_publ_author_name
'Dimitris I. Alexandropoulos'
'Constantina Papatriantafyllopoulou'
'Guillem Arom\'i'
'Olivier Roubeau'
'Simon J. Teat'
'Spyros P. Perlepes'
'George Christou'
'Theocharis C. Stamatatos'

_publ_section_title
;
 The Highest-Nuclearity Manganese/Oximate Complex: An Unusual MnII/III15
 Cluster with an S=6 Ground State
;
_journal_name_full 'Inorganic Chemistry'
_journal_page_first 3962
_journal_page_last 3964
_journal_paper_doi 10.1021/ic100267y
_journal_volume 49
_journal_year 2010
_chemical_formula_moiety '2(C110 H107.5 Mn15 N36 O32), 13(Cl O4), 10(C2 H3 N), 12(H2 O)'
_chemical_formula_sum 'C240 H269 Cl13 Mn30 N82 O128'
_chemical_formula_weight 8459.42
_chemical_name_systematic
; 
 ? 
;
_space_group_IT_number 14
_symmetry_cell_setting monoclinic
_symmetry_space_group_name_Hall '-P 2ybc'
_symmetry_space_group_name_H-M 'P 1 21/c 1'
_atom_sites_solution_hydrogens geom
_atom_sites_solution_primary direct
_atom_sites_solution_secondary difmap
_audit_creation_method SHELXL-97
_cell_angle_alpha 90.00
_cell_angle_beta 106.328(2)
_cell_angle_gamma 90.00
_cell_formula_units_Z 2
_cell_length_a 34.191(4)
_cell_length_b 15.257(2)
_cell_length_c 34.144(4)
_cell_measurement_reflns_used 9980
_cell_measurement_temperature 100(2)
_cell_measurement_theta_max 22.82
_cell_measurement_theta_min 2.99
_cell_volume 17093(4)
_computing_cell_refinement 'Bruker SAINT v7.56a'
_computing_data_collection 'Bruker APEX 2'
_computing_data_reduction 'Bruker SAINT v7.56a'
_computing_molecular_graphics 'Bruker SHELXTL'
_computing_publication_material 'Bruker SHELXTL & local programs'
_computing_structure_refinement 'Bruker SHELXTL'
_computing_structure_solution 'Bruker SHELXTL'
_diffrn_ambient_temperature 100(2)
_diffrn_measured_fraction_theta_full 0.997
_diffrn_measured_fraction_theta_max 0.988
_diffrn_measurement_device_type 'Bruker APEX II CCD diffractometer'
_diffrn_measurement_method '\w rotation with narrow frames'
_diffrn_radiation_monochromator 'silicon 111'
_diffrn_radiation_source 'Advanced Light Source station 11.3.1'
_diffrn_radiation_type synchrotron
_diffrn_radiation_wavelength 0.77490
_diffrn_reflns_av_R_equivalents 0.0831
_diffrn_reflns_av_sigmaI/netI 0.0716
_diffrn_reflns_limit_h_max 34
_diffrn_reflns_limit_h_min -34
_diffrn_reflns_limit_k_max 15
_diffrn_reflns_limit_k_min -15
_diffrn_reflns_limit_l_max 34
_diffrn_reflns_limit_l_min -34
_diffrn_reflns_number 81239
_diffrn_reflns_theta_full 22.80
_diffrn_reflns_theta_max 22.89
_diffrn_reflns_theta_min 2.98
_diffrn_standards_number 0
_exptl_absorpt_coefficient_mu 1.595
_exptl_absorpt_correction_T_max 0.93
_exptl_absorpt_correction_T_min 0.70
_exptl_absorpt_correction_type multi-scan
_exptl_absorpt_process_details 'SADABS v2.10 Bruker AXS Madison WI US'
_exptl_crystal_colour red
_exptl_crystal_density_diffrn 1.644
_exptl_crystal_density_method 'not measured'
_exptl_crystal_description block
_exptl_crystal_F_000 8556
_exptl_crystal_size_max 0.24
_exptl_crystal_size_mid 0.11
_exptl_crystal_size_min 0.04
_platon_squeeze_details ' ?'
_refine_diff_density_max 0.921
_refine_diff_density_min -0.871
_refine_diff_density_rms 0.106
_refine_ls_extinction_method none
_refine_ls_goodness_of_fit_ref 1.093
_refine_ls_hydrogen_treatment constr
_refine_ls_matrix_type fullcycle
_refine_ls_number_parameters 2177
_refine_ls_number_reflns 17915
_refine_ls_number_restraints 566
_refine_ls_restrained_S_all 1.114
_refine_ls_R_factor_all 0.1212
_refine_ls_R_factor_gt 0.0902
_refine_ls_shift/su_max 0.000
_refine_ls_shift/su_mean 0.000
_refine_ls_structure_factor_coef Fsqd
_refine_ls_weighting_details 'calc w=1/[\s^2^(Fo^2^)+(0.0473P)^2^+246.3933P] where P=(Fo^2^+2Fc^2^)/3'
_refine_ls_weighting_scheme calc
_refine_ls_wR_factor_gt 0.1866
_refine_ls_wR_factor_ref 0.1996
_reflns_number_gt 12785
_reflns_number_total 17915
_reflns_threshold_expression >2sigma(I)
_cod_data_source_file ic100267y_si_001.cif
_cod_data_source_block dia170b
_cod_database_code 4315412

loop_
_symmetry_equiv_pos_as_xyz
'x, y, z'
'-x, y+1/2, -z+1/2'
'-x, -y, -z'
'x, -y-1/2, z-1/2'

loop_
_atom_site_label
_atom_site_type_symbol
_atom_site_fract_x
_atom_site_fract_y
_atom_site_fract_z
_atom_site_U_iso_or_equiv
_atom_site_adp_type
_atom_site_occupancy
_atom_site_symmetry_multiplicity
_atom_site_calc_flag
_atom_site_refinement_flags
_atom_site_disorder_assembly
_atom_site_disorder_group
Mn1 Mn 0.25247(5) 0.60737(11) 0.25685(6) 0.0268(5) Uani 1 1 d . . .
Mn2 Mn 0.25020(6) 0.84295(11) 0.26864(6) 0.0297(5) Uani 1 1 d . . .
Mn3 Mn 0.19906(5) 0.74582(11) 0.18848(6) 0.0313(5) Uani 1 1 d . . .
Mn4 Mn 0.10056(6) 0.67815(12) 0.18610(6) 0.0354(5) Uani 1 1 d . . .
Mn5 Mn 0.15023(7) 0.66446(13) 0.10546(7) 0.0455(6) Uani 1 1 d . . .
Mn6 Mn 0.25019(6) 0.75522(13) 0.11796(7) 0.0435(6) Uani 1 1 d . . .
Mn7 Mn 0.17800(5) 0.97331(12) 0.19265(6) 0.0330(5) Uani 1 1 d . . .
Mn8 Mn 0.08302(6) 0.89891(12) 0.19714(7) 0.0408(6) Uani 1 1 d . . .
Mn9 Mn 0.25354(5) 0.37179(10) 0.24421(6) 0.0259(5) Uani 1 1 d . . .
Mn10 Mn 0.30700(5) 0.46926(11) 0.32549(6) 0.0300(5) Uani 1 1 d . . .
Mn11 Mn 0.40490(5) 0.52733(11) 0.32006(6) 0.0273(5) Uani 1 1 d . . .
Mn12 Mn 0.36984(6) 0.52969(12) 0.40998(6) 0.0364(5) Uani 1 1 d . . .
Mn13 Mn 0.26683(6) 0.46035(12) 0.40306(6) 0.0388(5) Uani 1 1 d . . .
Mn14 Mn 0.32538(5) 0.23902(11) 0.31738(6) 0.0276(5) Uani 1 1 d . . .
Mn15 Mn 0.41854(6) 0.30624(11) 0.30552(6) 0.0315(5) Uani 1 1 d . . .
O1 O 0.2575(2) 0.7234(4) 0.2348(2) 0.028(2) Uani 1 1 d . . .
O2 O 0.2420(2) 0.6514(5) 0.3053(3) 0.038(2) Uani 1 1 d U . .
O3 O 0.1875(2) 0.6278(5) 0.2202(3) 0.038(2) Uani 1 1 d . . .
O4 O 0.2303(2) 1.0256(5) 0.2180(3) 0.040(2) Uani 1 1 d . . .
O5 O 0.1914(2) 0.8508(5) 0.2259(3) 0.034(2) Uani 1 1 d . . .
O6 O 0.1378(2) 0.7388(5) 0.1529(2) 0.035(2) Uani 1 1 d . . .
O7 O 0.2158(3) 0.6729(5) 0.1402(3) 0.045(2) Uani 1 1 d . . .
O8 O 0.2194(2) 0.8430(5) 0.1515(3) 0.039(2) Uani 1 1 d . . .
O9 O 0.1113(2) 0.7782(5) 0.2212(3) 0.032(2) Uani 1 1 d . . .
O10 O 0.0904(3) 0.5741(5) 0.1527(3) 0.049(3) Uani 1 1 d . . .
O11 O 0.0489(3) 0.7201(6) 0.1524(3) 0.050(3) Uani 1 1 d . . .
O12 O 0.2116(3) 0.7685(7) 0.0665(3) 0.066(3) Uani 1 1 d . . .
O13 O 0.2918(3) 0.7485(6) 0.1676(3) 0.049(3) Uani 1 1 d . . .
O14 O 0.1262(2) 0.9245(5) 0.1637(3) 0.035(2) Uani 1 1 d . . .
O16 O 0.1566(3) 1.0312(5) 0.2328(3) 0.040(2) Uani 1 1 d . . .
O61 O 0.2469(2) 0.4910(4) 0.2790(2) 0.028(2) Uani 1 1 d U . .
O62 O 0.2611(2) 0.5643(5) 0.2071(2) 0.031(2) Uani 1 1 d U . .
O63 O 0.3170(2) 0.5845(5) 0.2921(2) 0.033(2) Uani 1 1 d . . .
O64 O 0.2724(2) 0.1886(5) 0.2954(2) 0.030(2) Uani 1 1 d . . .
O65 O 0.3119(2) 0.3627(5) 0.2857(2) 0.030(2) Uani 1 1 d . . .
O66 O 0.3703(2) 0.4659(5) 0.3562(2) 0.0286(19) Uani 1 1 d . . .
O67 O 0.3018(3) 0.5409(5) 0.3813(3) 0.043(2) Uani 1 1 d . . .
O68 O 0.2886(2) 0.3705(5) 0.3634(2) 0.033(2) Uani 1 1 d . . .
O69 O 0.3907(2) 0.4277(5) 0.2843(2) 0.029(2) Uani 1 1 d . . .
O70 O 0.4181(2) 0.6296(5) 0.3538(2) 0.032(2) Uani 1 1 d . . .
O71 O 0.4579(2) 0.4816(5) 0.3500(3) 0.034(2) Uani 1 1 d . . .
O72 O 0.3087(3) 0.4340(6) 0.4518(3) 0.052(3) Uani 1 1 d . . .
O73 O 0.2240(3) 0.4853(6) 0.3572(3) 0.052(3) Uani 1 1 d . . .
O74 O 0.2440(3) 0.5620(7) 0.4377(4) 0.081(4) Uani 1 1 d . . .
O75 O 0.3790(2) 0.2830(5) 0.3436(2) 0.031(2) Uani 1 1 d . . .
O76 O 0.3407(2) 0.1815(5) 0.2732(2) 0.030(2) Uani 1 1 d . . .
N1 N 0.2359(3) 0.9125(7) 0.3201(3) 0.044(3) Uani 1 1 d . . .
N2 N 0.2383(3) 0.7402(6) 0.3093(3) 0.034(3) Uani 1 1 d . . .
N4 N 0.1495(3) 0.6177(6) 0.2253(3) 0.032(3) Uani 1 1 d . . .
N5 N 0.3169(3) 0.8660(6) 0.2858(3) 0.027(2) Uani 1 1 d U . .
N6 N 0.2607(3) 0.9709(6) 0.2394(3) 0.035(3) Uani 1 1 d . . .
N8 N 0.2023(3) 0.9232(6) 0.1479(3) 0.032(3) Uani 1 1 d . . .
N10 N 0.1121(4) 0.5639(7) 0.1260(4) 0.048(3) Uani 1 1 d . . .
N12 N 0.0422(3) 0.8083(7) 0.1537(4) 0.046(3) Uani 1 1 d . . .
N13 N 0.0948(4) 0.7196(8) 0.0588(4) 0.054(3) Uani 1 1 d . . .
N14 N 0.1720(4) 0.7519(8) 0.0651(4) 0.054(3) Uani 1 1 d . . .
N15 N 0.2823(3) 0.8532(8) 0.0983(4) 0.047(3) Uani 1 1 d . . .
N16 N 0.3144(3) 0.8139(8) 0.1893(4) 0.052(3) Uani 1 1 d . . .
O15 O 0.2793(3) 0.6467(7) 0.0956(4) 0.087(4) Uani 1 1 d D . .
N18 N 0.0593(3) 0.9096(7) 0.2518(4) 0.045(3) Uani 1 1 d . . .
N19 N 0.1242(3) 0.9903(6) 0.2402(4) 0.040(3) Uani 1 1 d . . .
N61 N 0.2646(3) 0.3031(6) 0.1900(3) 0.031(3) Uani 1 1 d . . .
N62 N 0.2631(3) 0.4761(6) 0.2012(3) 0.028(2) Uani 1 1 d . . .
N63 N 0.4261(3) 0.5991(6) 0.2727(3) 0.031(3) Uani 1 1 d . . .
N64 N 0.3536(3) 0.5911(6) 0.2837(3) 0.024(2) Uani 1 1 d . . .
N65 N 0.1870(3) 0.3486(6) 0.2270(3) 0.032(3) Uani 1 1 d . . .
N66 N 0.2438(3) 0.2452(6) 0.2735(3) 0.027(2) Uani 1 1 d . . .
N68 N 0.3047(3) 0.2895(6) 0.3656(3) 0.031(3) Uani 1 1 d . . .
N69 N 0.3752(3) 0.6457(7) 0.4510(3) 0.049(3) Uani 1 1 d . . .
N70 N 0.4031(3) 0.6348(6) 0.3862(3) 0.029(2) Uani 1 1 d . . .
N71 N 0.4687(3) 0.2207(6) 0.3410(3) 0.035(3) Uani 1 1 d . . .
N72 N 0.4627(3) 0.3929(6) 0.3481(3) 0.037(3) Uani 1 1 d . . .
N73 N 0.4250(3) 0.4554(7) 0.4485(3) 0.037(3) Uani 1 1 d . . .
N74 N 0.3482(3) 0.4377(7) 0.4494(3) 0.041(3) Uani 1 1 d . . .
N75 N 0.2323(3) 0.3636(6) 0.4194(3) 0.038(3) Uani 1 1 d . . .
N76 N 0.1962(3) 0.4274(8) 0.3334(4) 0.051(3) Uani 1 1 d . . .
N77 N 0.4386(3) 0.2922(6) 0.2482(3) 0.042(3) Uani 1 1 d . . .
N78 N 0.3741(3) 0.2191(6) 0.2646(3) 0.029(2) Uani 1 1 d . . .
C1 C 0.2338(4) 0.9987(8) 0.3256(4) 0.043(4) Uani 1 1 d . . .
H1A H 0.2430 1.0368 0.3081 0.051 Uiso 1 1 calc R . .
C2 C 0.2188(5) 1.0351(10) 0.3553(5) 0.062(5) Uani 1 1 d . . .
H2A H 0.2184 1.0970 0.3583 0.074 Uiso 1 1 calc R . .
C3 C 0.2050(6) 0.9841(11) 0.3799(6) 0.087(6) Uani 1 1 d . . .
H3A H 0.1948 1.0085 0.4006 0.105 Uiso 1 1 calc R . .
C4 C 0.2060(6) 0.8933(11) 0.3746(6) 0.088(6) Uani 1 1 d . . .
H4A H 0.1963 0.8548 0.3916 0.106 Uiso 1 1 calc R . .
C5 C 0.2210(5) 0.8613(9) 0.3450(5) 0.054(4) Uani 1 1 d . . .
C6 C 0.2251(5) 0.7657(9) 0.3387(5) 0.053(4) Uani 1 1 d . . .
H6A H 0.2180 0.7243 0.3563 0.064 Uiso 1 1 calc R . .
N3 N 0.0758(2) 0.6071(5) 0.2311(2) 0.040(3) Uani 1 1 d G . .
C7 C 0.0356(2) 0.6036(5) 0.2327(3) 0.052(4) Uani 1 1 d G . .
H7A H 0.0149 0.6339 0.2128 0.063 Uiso 1 1 calc R . .
C8 C 0.02567(19) 0.5557(6) 0.2632(3) 0.062(5) Uani 1 1 d G . .
H8A H -0.0018 0.5533 0.2642 0.074 Uiso 1 1 calc R . .
C9 C 0.0559(3) 0.5114(6) 0.2921(3) 0.065(5) Uani 1 1 d G . .
H9A H 0.0491 0.4786 0.3130 0.078 Uiso 1 1 calc R . .
C10 C 0.0961(2) 0.5149(6) 0.2906(3) 0.061(5) Uani 1 1 d G . .
H10A H 0.1168 0.4845 0.3105 0.073 Uiso 1 1 calc R . .
C11 C 0.10602(18) 0.5627(5) 0.2601(3) 0.035(3) Uani 1 1 d G . .
C12 C 0.1467(4) 0.5731(8) 0.2560(4) 0.037(3) Uani 1 1 d . . .
H12A H 0.1699 0.5482 0.2750 0.044 Uiso 1 1 calc R . .
C13 C 0.3452(3) 0.8096(7) 0.3057(4) 0.027(3) Uani 1 1 d . . .
H13A H 0.3370 0.7574 0.3164 0.032 Uiso 1 1 calc R . .
C14 C 0.3862(4) 0.8249(8) 0.3114(4) 0.038(3) Uani 1 1 d . . .
H14A H 0.4060 0.7834 0.3253 0.046 Uiso 1 1 calc R . .
C15 C 0.3979(4) 0.9019(9) 0.2966(4) 0.038(3) Uani 1 1 d U . .
H15A H 0.4261 0.9144 0.3014 0.046 Uiso 1 1 calc R . .
C16 C 0.3701(4) 0.9591(7) 0.2756(4) 0.033(3) Uani 1 1 d . . .
H16A H 0.3780 1.0109 0.2644 0.039 Uiso 1 1 calc R . .
C17 C 0.3290(4) 0.9394(7) 0.2709(4) 0.030(3) Uani 1 1 d . . .
C18 C 0.2965(4) 0.9986(8) 0.2480(4) 0.033(3) Uani 1 1 d . . .
H18A H 0.3025 1.0556 0.2401 0.040 Uiso 1 1 calc R . .
N7 N 0.1688(3) 1.0798(5) 0.1443(2) 0.045(3) Uani 1 1 d GU . .
C19 C 0.1506(3) 1.1616(5) 0.1431(3) 0.068(3) Uani 1 1 d GU . .
H19A H 0.1402 1.1796 0.1649 0.082 Uiso 1 1 calc R . .
C20 C 0.1477(4) 1.2172(5) 0.1102(3) 0.087(4) Uani 1 1 d GU . .
H20A H 0.1352 1.2731 0.1094 0.105 Uiso 1 1 calc R . .
C21 C 0.1629(4) 1.1909(6) 0.0783(3) 0.094(4) Uani 1 1 d GU . .
H21A H 0.1609 1.2289 0.0558 0.113 Uiso 1 1 calc R . .
C22 C 0.1810(4) 1.1091(6) 0.0794(3) 0.092(5) Uani 1 1 d GU . .
H22A H 0.1914 1.0911 0.0577 0.111 Uiso 1 1 calc R . .
C23 C 0.1840(3) 1.0535(4) 0.1124(3) 0.052(4) Uani 1 1 d G . .
C24 C 0.2013(4) 0.9688(8) 0.1149(4) 0.042(4) Uani 1 1 d . . .
H24A H 0.2116 0.9460 0.0940 0.050 Uiso 1 1 calc R . .
N9 N 0.1554(3) 0.5403(5) 0.0731(3) 0.078(4) Uani 1 1 d GU . .
C25 C 0.1800(3) 0.5286(6) 0.0473(3) 0.088(4) Uani 1 1 d GU . .
H25A H 0.2006 0.5701 0.0472 0.106 Uiso 1 1 calc R . .
C26 C 0.1743(4) 0.4561(7) 0.0217(3) 0.094(4) Uani 1 1 d GU . .
H26A H 0.1911 0.4481 0.0040 0.113 Uiso 1 1 calc R . .
C27 C 0.1441(4) 0.3953(6) 0.0218(3) 0.093(4) Uani 1 1 d GU . .
H27A H 0.1402 0.3458 0.0043 0.111 Uiso 1 1 calc R . .
C28 C 0.1195(3) 0.4070(6) 0.0476(4) 0.087(4) Uani 1 1 d GU . .
H28A H 0.0988 0.3655 0.0477 0.104 Uiso 1 1 calc R . .
C29 C 0.1251(3) 0.4795(6) 0.0733(3) 0.061(4) Uani 1 1 d G . .
C30 C 0.1046(5) 0.4919(9) 0.1035(4) 0.056(4) Uani 1 1 d . . .
H30A H 0.0858 0.4493 0.1077 0.067 Uiso 1 1 calc R . .
N11 N 0.0325(3) 0.9770(7) 0.1580(3) 0.076(3) Uani 1 1 d GU . .
C31 C 0.0293(3) 1.0674(7) 0.1610(3) 0.092(4) Uani 1 1 d GU . .
H31A H 0.0494 1.0990 0.1808 0.111 Uiso 1 1 calc R . .
C32 C -0.0033(4) 1.1116(5) 0.1349(4) 0.112(4) Uani 1 1 d GU . .
H32A H -0.0055 1.1734 0.1370 0.135 Uiso 1 1 calc R . .
C33 C -0.0328(3) 1.0653(8) 0.1059(4) 0.116(5) Uani 1 1 d GU . .
H33A H -0.0551 1.0955 0.0881 0.140 Uiso 1 1 calc R . .
C34 C -0.0295(3) 0.9749(8) 0.1029(3) 0.106(4) Uani 1 1 d GU . .
H34A H -0.0496 0.9433 0.0831 0.128 Uiso 1 1 calc R . .
C35 C 0.0031(4) 0.9307(5) 0.1290(4) 0.083(4) Uani 1 1 d GU . .
C36 C 0.0104(5) 0.8372(11) 0.1289(5) 0.059(4) Uani 1 1 d . . .
H36A H -0.0081 0.7992 0.1107 0.071 Uiso 1 1 calc R . .
C37 C 0.0554(6) 0.7075(12) 0.0561(5) 0.076(5) Uani 1 1 d . . .
H37A H 0.0493 0.6705 0.0760 0.091 Uiso 1 1 calc R . .
C38 C 0.0227(6) 0.7441(13) 0.0270(5) 0.080(5) Uani 1 1 d . . .
H38A H -0.0047 0.7329 0.0269 0.096 Uiso 1 1 calc R . .
C39 C 0.0319(5) 0.7970(13) -0.0013(6) 0.087(6) Uani 1 1 d . . .
H39A H 0.0107 0.8234 -0.0221 0.104 Uiso 1 1 calc R . .
C40 C 0.0722(6) 0.8120(12) 0.0002(6) 0.088(6) Uani 1 1 d . . .
H40A H 0.0790 0.8484 -0.0195 0.106 Uiso 1 1 calc R . .
C41 C 0.1025(6) 0.7731(11) 0.0311(5) 0.067(5) Uani 1 1 d . . .
C42 C 0.1460(5) 0.7879(11) 0.0361(5) 0.067(5) Uani 1 1 d . . .
H42A H 0.1545 0.8245 0.0175 0.080 Uiso 1 1 calc R . .
C43 C 0.2746(5) 0.8727(11) 0.0584(5) 0.057(4) Uani 1 1 d . . .
H43A H 0.2569 0.8349 0.0392 0.068 Uiso 1 1 calc R . .
C44 C 0.2908(5) 0.9444(11) 0.0437(5) 0.056(4) Uani 1 1 d . . .
H44A H 0.2842 0.9564 0.0153 0.067 Uiso 1 1 calc R . .
C45 C 0.3170(5) 0.9982(10) 0.0720(6) 0.060(5) Uani 1 1 d . . .
H45A H 0.3288 1.0483 0.0634 0.073 Uiso 1 1 calc R . .
C46 C 0.3256(5) 0.9781(10) 0.1130(5) 0.058(4) Uani 1 1 d . . .
H46A H 0.3435 1.0145 0.1327 0.070 Uiso 1 1 calc R . .
C47 C 0.3084(4) 0.9052(9) 0.1256(4) 0.043(4) Uani 1 1 d . . .
C48 C 0.3197(4) 0.8835(10) 0.1683(5) 0.053(4) Uani 1 1 d . . .
H48A H 0.3342 0.9292 0.1852 0.063 Uiso 1 1 calc R . .
C49 C 0.3114(5) 0.6284(12) 0.0834(6) 0.091(6) Uani 1 1 d DU . .
H49A H 0.3032 0.6418 0.0538 0.109 Uiso 1 1 calc R . .
H49B H 0.3140 0.5638 0.0854 0.109 Uiso 1 1 calc R . .
C50 C 0.3562(4) 0.6634(9) 0.0994(4) 0.056(4) Uani 1 1 d D . .
H50A H 0.3724 0.6411 0.0821 0.084 Uiso 1 1 calc R . .
H50B H 0.3681 0.6434 0.1275 0.084 Uiso 1 1 calc R . .
H50C H 0.3560 0.7276 0.0987 0.084 Uiso 1 1 calc R . .
C51 C 0.0299(4) 0.8619(9) 0.2595(5) 0.046(4) Uani 1 1 d U . .
H51A H 0.0155 0.8221 0.2391 0.056 Uiso 1 1 calc R . .
C52 C 0.0190(6) 0.8666(12) 0.2955(6) 0.079(5) Uani 1 1 d . . .
H52A H -0.0038 0.8346 0.2988 0.095 Uiso 1 1 calc R . .
C53 C 0.0416(6) 0.9181(12) 0.3262(7) 0.081(6) Uani 1 1 d . . .
H53A H 0.0354 0.9214 0.3516 0.097 Uiso 1 1 calc R . .
C54 C 0.0738(6) 0.9658(12) 0.3198(6) 0.081(5) Uani 1 1 d . . .
H54A H 0.0898 1.0022 0.3408 0.097 Uiso 1 1 calc R . .
C55 C 0.0824(5) 0.9603(9) 0.2833(5) 0.053(4) Uani 1 1 d . . .
C56 C 0.1168(4) 1.0058(8) 0.2741(5) 0.042(4) Uani 1 1 d . . .
H56A H 0.1331 1.0460 0.2931 0.051 Uiso 1 1 calc R . .
C61 C 0.2640(4) 0.2163(8) 0.1839(4) 0.039(3) Uani 1 1 d . . .
H61A H 0.2566 0.1791 0.2029 0.047 Uiso 1 1 calc R . .
C62 C 0.2738(4) 0.1784(8) 0.1507(4) 0.041(3) Uani 1 1 d U . .
H62A H 0.2733 0.1166 0.1470 0.049 Uiso 1 1 calc R . .
C63 C 0.2842(5) 0.2344(9) 0.1234(5) 0.062(5) Uani 1 1 d . . .
H63A H 0.2913 0.2102 0.1007 0.074 Uiso 1 1 calc R . .
C64 C 0.2846(5) 0.3234(9) 0.1282(5) 0.060(5) Uani 1 1 d . . .
H64A H 0.2920 0.3612 0.1093 0.072 Uiso 1 1 calc R . .
C65 C 0.2739(4) 0.3564(7) 0.1615(4) 0.032(3) Uani 1 1 d U . .
C66 C 0.2724(4) 0.4502(7) 0.1695(4) 0.034(3) Uani 1 1 d . . .
H66A H 0.2784 0.4917 0.1512 0.041 Uiso 1 1 calc R . .
C67 C 0.4635(4) 0.6000(8) 0.2667(4) 0.041(4) Uani 1 1 d . . .
H67A H 0.4852 0.5705 0.2858 0.050 Uiso 1 1 calc R . .
C68 C 0.4717(4) 0.6419(9) 0.2342(5) 0.051(4) Uani 1 1 d . . .
H68A H 0.4985 0.6413 0.2310 0.062 Uiso 1 1 calc R . .
C69 C 0.4412(4) 0.6841(9) 0.2067(5) 0.053(4) Uani 1 1 d . . .
H69A H 0.4462 0.7133 0.1840 0.063 Uiso 1 1 calc R . .
C70 C 0.4019(4) 0.6839(9) 0.2122(4) 0.048(4) Uani 1 1 d . . .
H70A H 0.3800 0.7139 0.1938 0.058 Uiso 1 1 calc R . .
C71 C 0.3963(4) 0.6396(7) 0.2448(4) 0.034(3) Uani 1 1 d . . .
C72 C 0.3567(4) 0.6342(7) 0.2528(4) 0.029(3) Uani 1 1 d . . .
H72A H 0.3336 0.6624 0.2353 0.035 Uiso 1 1 calc R . .
C73 C 0.1582(4) 0.4017(9) 0.2054(4) 0.044(4) Uani 1 1 d . . .
H73A H 0.1665 0.4533 0.1943 0.053 Uiso 1 1 calc R . .
C74 C 0.1171(4) 0.3867(8) 0.1981(4) 0.044(4) Uani 1 1 d . . .
H74A H 0.0978 0.4277 0.1829 0.053 Uiso 1 1 calc R . .
C75 C 0.1039(4) 0.3106(8) 0.2133(4) 0.045(4) Uani 1 1 d . . .
H75A H 0.0757 0.2991 0.2091 0.054 Uiso 1 1 calc R . .
C76 C 0.1336(4) 0.2516(8) 0.2349(4) 0.046(4) Uani 1 1 d . . .
H76A H 0.1261 0.1981 0.2451 0.055 Uiso 1 1 calc R . .
C77 C 0.1746(4) 0.2734(7) 0.2413(4) 0.034(3) Uani 1 1 d . . .
C78 C 0.2071(4) 0.2174(7) 0.2654(4) 0.035(3) Uani 1 1 d . . .
H78A H 0.2011 0.1619 0.2749 0.042 Uiso 1 1 calc R . .
N67 N 0.3363(3) 0.1316(4) 0.3653(2) 0.046(3) Uani 1 1 d GU . .
C79 C 0.3532(3) 0.0493(5) 0.3639(2) 0.054(3) Uani 1 1 d GU . .
H79A H 0.3616 0.0324 0.3407 0.064 Uiso 1 1 calc R . .
C80 C 0.3579(3) -0.0084(4) 0.3964(3) 0.070(3) Uani 1 1 d GU . .
H80A H 0.3695 -0.0646 0.3955 0.083 Uiso 1 1 calc R . .
C81 C 0.3456(4) 0.0163(5) 0.4303(2) 0.077(4) Uani 1 1 d GU . .
H81A H 0.3488 -0.0231 0.4526 0.093 Uiso 1 1 calc R . .
C82 C 0.3287(3) 0.0987(6) 0.4317(2) 0.078(4) Uani 1 1 d GU . .
H82A H 0.3203 0.1155 0.4549 0.094 Uiso 1 1 calc R . .
C83 C 0.3240(3) 0.1563(4) 0.3992(2) 0.044(4) Uani 1 1 d G . .
C84 C 0.3071(4) 0.2430(8) 0.3970(4) 0.040(3) Uani 1 1 d . . .
H84A H 0.2980 0.2654 0.4188 0.048 Uiso 1 1 calc R . .
C85 C 0.3603(5) 0.6509(11) 0.4835(5) 0.077(5) Uani 1 1 d . . .
H85A H 0.3461 0.6019 0.4900 0.092 Uiso 1 1 calc R . .
C86 C 0.3650(6) 0.7263(11) 0.5082(5) 0.079(6) Uani 1 1 d . . .
H86A H 0.3539 0.7287 0.5307 0.095 Uiso 1 1 calc R . .
C87 C 0.3858(5) 0.7956(10) 0.4989(5) 0.057(4) Uani 1 1 d . . .
H87A H 0.3886 0.8479 0.5145 0.069 Uiso 1 1 calc R . .
C88 C 0.4028(4) 0.7897(8) 0.4666(4) 0.048(4) Uani 1 1 d . . .
H88A H 0.4186 0.8366 0.4609 0.057 Uiso 1 1 calc R . .
C89 C 0.3965(4) 0.7149(8) 0.4429(4) 0.040(3) Uani 1 1 d . . .
C90 C 0.4113(4) 0.7054(7) 0.4080(4) 0.037(3) Uani 1 1 d . . .
H90A H 0.4272 0.7506 0.4009 0.044 Uiso 1 1 calc R . .
C91 C 0.4694(4) 0.1323(8) 0.3397(5) 0.049(4) Uani 1 1 d . . .
H91A H 0.4482 0.1022 0.3204 0.059 Uiso 1 1 calc R . .
C92 C 0.5004(6) 0.0843(11) 0.3661(6) 0.073(5) Uani 1 1 d . . .
H92A H 0.5014 0.0224 0.3635 0.088 Uiso 1 1 calc R . .
C93 C 0.5292(6) 0.1266(10) 0.3955(5) 0.071(5) Uani 1 1 d . . .
H93A H 0.5495 0.0942 0.4148 0.086 Uiso 1 1 calc R . .
C94 C 0.5289(5) 0.2167(10) 0.3975(5) 0.064(5) Uani 1 1 d . . .
H94A H 0.5494 0.2477 0.4172 0.076 Uiso 1 1 calc R . .
C95 C 0.4972(4) 0.2616(9) 0.3692(4) 0.048(4) Uani 1 1 d . . .
C96 C 0.4946(4) 0.3580(9) 0.3714(4) 0.042(4) Uani 1 1 d . . .
H96A H 0.5155 0.3920 0.3892 0.050 Uiso 1 1 calc R . .
C97 C 0.4639(4) 0.4586(9) 0.4462(4) 0.051(4) Uani 1 1 d . . .
H97A H 0.4699 0.4975 0.4270 0.061 Uiso 1 1 calc R . .
C98 C 0.4949(4) 0.4095(9) 0.4699(4) 0.048(4) Uani 1 1 d . . .
H98A H 0.5219 0.4165 0.4680 0.058 Uiso 1 1 calc R . .
C99 C 0.4864(4) 0.3495(9) 0.4966(5) 0.053(4) Uani 1 1 d . . .
H99A H 0.5072 0.3130 0.5129 0.063 Uiso 1 1 calc R . .
C100 C 0.4468(5) 0.3442(8) 0.4991(4) 0.050(4) Uani 1 1 d . . .
H10B H 0.4405 0.3040 0.5177 0.060 Uiso 1 1 calc R . .
C101 C 0.4161(5) 0.3958(9) 0.4751(4) 0.046(4) Uani 1 1 d . . .
C102 C 0.3745(4) 0.3937(8) 0.4760(4) 0.040(3) Uani 1 1 d . . .
H10C H 0.3667 0.3603 0.4960 0.048 Uiso 1 1 calc R . .
C103 C 0.2429(4) 0.3322(9) 0.4574(4) 0.046(4) Uani 1 1 d . . .
H10D H 0.2640 0.3610 0.4774 0.055 Uiso 1 1 calc R . .
C104 C 0.2250(5) 0.2605(10) 0.4689(5) 0.064(5) Uani 1 1 d . . .
H10E H 0.2335 0.2396 0.4962 0.077 Uiso 1 1 calc R . .
C105 C 0.1937(5) 0.2184(11) 0.4396(6) 0.071(5) Uani 1 1 d . . .
H10F H 0.1809 0.1682 0.4469 0.085 Uiso 1 1 calc R . .
C106 C 0.1814(5) 0.2489(9) 0.4006(5) 0.056(4) Uani 1 1 d . . .
H10G H 0.1603 0.2210 0.3803 0.067 Uiso 1 1 calc R . .
C107 C 0.2019(4) 0.3249(9) 0.3915(4) 0.041(3) Uani 1 1 d . . .
C108 C 0.1874(4) 0.3562(9) 0.3498(5) 0.048(4) Uani 1 1 d . . .
H10H H 0.1685 0.3186 0.3317 0.057 Uiso 1 1 calc R . .
C109 C 0.4701(4) 0.3332(9) 0.2402(5) 0.058(4) Uani 1 1 d . . .
H10I H 0.4883 0.3662 0.2612 0.070 Uiso 1 1 calc R . .
C110 C 0.4768(5) 0.3289(11) 0.2026(5) 0.067(5) Uani 1 1 d . . .
H11A H 0.4993 0.3588 0.1977 0.081 Uiso 1 1 calc R . .
C111 C 0.4510(6) 0.2813(10) 0.1721(5) 0.072(5) Uani 1 1 d . . .
H11B H 0.4552 0.2784 0.1458 0.087 Uiso 1 1 calc R . .
C112 C 0.4192(5) 0.2382(9) 0.1802(5) 0.056(4) Uani 1 1 d . . .
H11C H 0.4015 0.2035 0.1596 0.067 Uiso 1 1 calc R . .
C113 C 0.4125(4) 0.2444(8) 0.2179(4) 0.042(4) Uani 1 1 d . . .
C114 C 0.3777(4) 0.2032(8) 0.2291(4) 0.039(3) Uani 1 1 d U . .
H11D H 0.3589 0.1664 0.2105 0.047 Uiso 1 1 calc R . .
Cl1 Cl 0.43247(10) -0.0241(2) 0.20509(11) 0.0453(8) Uani 1 1 d U . .
O21 O 0.4544(3) -0.0016(7) 0.2463(3) 0.063(2) Uani 1 1 d U . .
O22 O 0.3979(3) 0.0319(6) 0.1918(3) 0.069(3) Uani 1 1 d U . .
O23 O 0.4177(3) -0.1135(6) 0.2031(3) 0.067(3) Uani 1 1 d U . .
O24 O 0.4580(3) -0.0156(7) 0.1792(3) 0.071(3) Uani 1 1 d U . .
Cl2 Cl 1.07068(11) 0.2252(2) 0.30422(13) 0.0587(10) Uani 1 1 d U . .
O25 O 1.0800(4) 0.3149(7) 0.3006(4) 0.097(3) Uani 1 1 d U . .
O26 O 1.0419(3) 0.2167(9) 0.3264(4) 0.092(3) Uani 1 1 d U . .
O27 O 1.0546(3) 0.1894(7) 0.2639(3) 0.071(3) Uani 1 1 d U . .
O28 O 1.1079(3) 0.1808(7) 0.3240(4) 0.080(3) Uani 1 1 d U . .
Cl3 Cl 0.50229(11) 0.3700(2) 0.08514(12) 0.0509(9) Uani 1 1 d U . .
O29 O 0.4936(4) 0.2877(7) 0.0663(4) 0.095(3) Uani 1 1 d U . .
O30 O 0.5170(4) 0.3624(8) 0.1274(3) 0.089(3) Uani 1 1 d U . .
O31 O 0.5334(4) 0.4106(9) 0.0729(4) 0.108(4) Uani 1 1 d U . .
O32 O 0.4671(3) 0.4234(8) 0.0756(4) 0.104(4) Uani 1 1 d U . .
Cl4 Cl 0.64761(16) 0.7251(3) -0.05186(15) 0.0800(13) Uani 1 1 d U . .
O33 O 0.6287(6) 0.7984(10) -0.0759(5) 0.148(5) Uani 1 1 d U . .
O34 O 0.6262(5) 0.7021(9) -0.0239(5) 0.127(4) Uani 1 1 d U . .
O35 O 0.6837(5) 0.7647(12) -0.0340(5) 0.140(4) Uani 1 1 d U . .
O36 O 0.6513(5) 0.6561(10) -0.0769(5) 0.141(4) Uani 1 1 d U . .
Cl5 Cl 0.84596(16) -0.0091(4) 0.0347(2) 0.1122(18) Uani 1 1 d U . .
O37 O 0.8415(5) 0.0007(14) 0.0744(6) 0.162(5) Uani 1 1 d U . .
O38 O 0.8096(5) 0.0149(12) 0.0048(5) 0.151(5) Uani 1 1 d U . .
O39 O 0.8808(5) 0.0274(12) 0.0304(6) 0.152(5) Uani 1 1 d U . .
O40 O 0.8512(5) -0.1070(12) 0.0264(6) 0.158(5) Uani 1 1 d U . .
O41 O 0.9770(3) 0.2101(7) 0.5880(4) 0.083(3) Uani 1 1 d DU . .
Cl6 Cl 1.0212(3) 0.1845(7) 0.6031(3) 0.0778(15) Uiso 0.50 1 d PDU A 1
O42 O 1.0458(6) 0.2464(13) 0.6322(6) 0.0778(15) Uiso 0.50 1 d PDU A 1
O43 O 1.0435(7) 0.2274(15) 0.5788(7) 0.0778(15) Uiso 0.50 1 d PDU A 1
O44 O 1.0273(7) 0.1016(13) 0.6250(7) 0.0778(15) Uiso 0.50 1 d PDU A 1
Cl6B Cl 1.0132(3) 0.1669(7) 0.5889(3) 0.0778(15) Uiso 0.50 1 d PDU A 2
O42B O 1.0312(7) 0.1549(17) 0.6326(5) 0.0778(15) Uiso 0.50 1 d PDU A 2
O43B O 1.0399(6) 0.1824(16) 0.5648(7) 0.0778(15) Uiso 0.50 1 d PDU A 2
O44B O 1.0051(7) 0.0873(12) 0.5657(6) 0.0778(15) Uiso 0.50 1 d PDU A 2
Cl7 Cl 0.2723(4) 0.5508(10) -0.0032(4) 0.129(4) Uani 0.50 1 d PU . .
O45 O 0.2486(8) 0.605(2) 0.0125(9) 0.126(7) Uani 0.50 1 d PU . .
O46 O 0.2540(9) 0.471(2) -0.0187(10) 0.139(7) Uani 0.50 1 d PU . .
O47 O 0.2809(8) 0.622(2) -0.0404(10) 0.136(8) Uani 0.50 1 d PU . .
O48 O 0.3105(10) 0.535(2) 0.0261(12) 0.162(8) Uani 0.50 1 d PU . .
N1S N 0.5759(4) 0.7022(8) 0.0842(4) 0.063(4) Uani 1 1 d U . .
C1S C 0.5608(6) 0.6563(12) 0.0592(5) 0.080(5) Uani 1 1 d U . .
C2S C 0.5399(8) 0.5935(14) 0.0274(6) 0.137(8) Uani 1 1 d U . .
H2S1 H 0.5461 0.5336 0.0376 0.206 Uiso 1 1 calc R . .
H2S2 H 0.5493 0.6019 0.0031 0.206 Uiso 1 1 calc R . .
H2S3 H 0.5104 0.6034 0.0204 0.206 Uiso 1 1 calc R . .
N2S N 0.6275(4) -0.0534(8) 0.3019(4) 0.059(3) Uani 1 1 d U . .
C3S C 0.6141(6) -0.0400(11) 0.3270(6) 0.073(4) Uani 1 1 d U . .
C4S C 0.5964(7) -0.0212(14) 0.3598(6) 0.114(6) Uani 1 1 d U . .
H4S1 H 0.6119 0.0259 0.3768 0.170 Uiso 1 1 calc R . .
H4S2 H 0.5974 -0.0739 0.3764 0.170 Uiso 1 1 calc R . .
H4S3 H 0.5680 -0.0028 0.3484 0.170 Uiso 1 1 calc R . .
N3S N 0.5827(5) 0.0219(10) -0.0656(5) 0.088(4) Uani 1 1 d U . .
C5S C 0.5652(6) -0.0387(12) -0.0817(6) 0.076(5) Uani 1 1 d U . .
C6S C 0.5405(6) -0.1097(11) -0.1056(6) 0.085(5) Uani 1 1 d U . .
H6SA H 0.5551 -0.1655 -0.0986 0.128 Uiso 1 1 calc R . .
H6SB H 0.5358 -0.0979 -0.1348 0.128 Uiso 1 1 calc R . .
H6SC H 0.5143 -0.1131 -0.0993 0.128 Uiso 1 1 calc R . .
N4S N 0.9155(5) 0.4864(12) 0.4172(5) 0.095(5) Uani 1 1 d U . .
C7S C 0.9250(6) 0.5245(17) 0.4447(7) 0.105(6) Uani 1 1 d U . .
C8S C 0.9351(7) 0.5854(18) 0.4800(7) 0.143(8) Uani 1 1 d U . .
H8SA H 0.9642 0.5812 0.4943 0.214 Uiso 1 1 calc R . .
H8SB H 0.9191 0.5696 0.4988 0.214 Uiso 1 1 calc R . .
H8SC H 0.9285 0.6455 0.4704 0.214 Uiso 1 1 calc R . .
N5S N 0.8789(4) 0.2528(9) 0.1924(5) 0.075(4) Uani 1 1 d U . .
C9S C 0.8807(8) 0.2271(17) 0.1635(7) 0.131(7) Uani 1 1 d U . .
C10S C 0.8907(9) 0.212(2) 0.1219(7) 0.183(9) Uani 1 1 d U . .
H10J H 0.8748 0.1625 0.1076 0.274 Uiso 1 1 calc R . .
H10K H 0.9198 0.1996 0.1272 0.274 Uiso 1 1 calc R . .
H10L H 0.8838 0.2650 0.1051 0.274 Uiso 1 1 calc R . .
O1W O 0.3897(4) 0.5064(9) 0.0409(4) 0.115(5) Uani 1 1 d U . .
O2W O 1.0086(5) 0.0815(11) 0.3937(5) 0.149(6) Uani 1 1 d U . .
O3W O 0.6051(5) 0.3249(10) 0.3847(5) 0.125(5) Uani 1 1 d U . .
O4W O 0.9153(6) 0.7720(13) 0.0421(6) 0.176(7) Uani 1 1 d U . .
O5W O 1.0875(6) 0.1182(14) 0.4083(6) 0.183(8) Uani 1 1 d U . .
O6W O 0.2451(8) 0.7606(18) -0.0437(8) 0.242(11) Uani 1 1 d U . .

loop_
_atom_site_aniso_label
_atom_site_aniso_U_11
_atom_site_aniso_U_22
_atom_site_aniso_U_33
_atom_site_aniso_U_23
_atom_site_aniso_U_13
_atom_site_aniso_U_12
Mn1 0.0301(11) 0.0106(9) 0.0432(12) -0.0007(8) 0.0160(9) -0.0013(8)
Mn2 0.0335(11) 0.0133(10) 0.0441(13) -0.0003(9) 0.0138(10) -0.0047(8)
Mn3 0.0324(11) 0.0169(10) 0.0455(13) 0.0014(9) 0.0125(10) -0.0017(8)
Mn4 0.0297(11) 0.0236(11) 0.0526(14) -0.0038(10) 0.0110(10) -0.0036(9)
Mn5 0.0564(14) 0.0322(12) 0.0484(14) -0.0059(10) 0.0156(12) -0.0078(11)
Mn6 0.0415(12) 0.0361(12) 0.0570(15) 0.0010(11) 0.0206(11) 0.0021(10)
Mn7 0.0296(11) 0.0185(10) 0.0521(14) 0.0018(9) 0.0134(10) 0.0018(9)
Mn8 0.0310(12) 0.0263(11) 0.0688(16) 0.0004(10) 0.0203(11) 0.0036(9)
Mn9 0.0270(11) 0.0086(9) 0.0432(12) 0.0007(8) 0.0116(9) 0.0010(8)
Mn10 0.0321(11) 0.0191(10) 0.0405(12) 0.0041(9) 0.0130(10) -0.0019(9)
Mn11 0.0291(11) 0.0138(10) 0.0386(12) 0.0008(9) 0.0087(9) 0.0004(8)
Mn12 0.0489(13) 0.0205(11) 0.0427(13) -0.0039(9) 0.0178(11) -0.0069(9)
Mn13 0.0451(13) 0.0244(11) 0.0546(14) 0.0038(10) 0.0266(11) 0.0026(10)
Mn14 0.0324(11) 0.0143(10) 0.0369(12) 0.0020(9) 0.0112(9) -0.0014(8)
Mn15 0.0299(11) 0.0158(10) 0.0501(13) 0.0013(9) 0.0132(10) 0.0016(8)
O1 0.031(5) 0.006(4) 0.050(6) 0.002(4) 0.016(4) 0.002(3)
O2 0.045(5) 0.017(4) 0.060(5) -0.004(4) 0.030(4) 0.004(4)
O3 0.037(6) 0.022(5) 0.062(6) 0.007(4) 0.025(5) 0.002(4)
O4 0.035(5) 0.020(5) 0.058(6) 0.008(4) 0.004(5) -0.008(4)
O5 0.031(5) 0.016(4) 0.057(6) 0.003(4) 0.016(4) 0.004(4)
O6 0.037(5) 0.026(5) 0.042(5) 0.003(4) 0.011(4) -0.004(4)
O7 0.045(6) 0.035(5) 0.057(6) 0.000(5) 0.021(5) 0.000(4)
O8 0.037(5) 0.027(5) 0.061(6) 0.008(4) 0.027(5) 0.007(4)
O9 0.025(5) 0.015(4) 0.058(6) -0.007(4) 0.017(4) -0.001(4)
O10 0.050(6) 0.031(5) 0.066(7) -0.010(5) 0.015(6) -0.007(5)
O11 0.035(5) 0.045(6) 0.062(7) -0.010(5) 0.000(5) -0.003(5)
O12 0.056(7) 0.077(8) 0.072(8) 0.008(6) 0.030(6) -0.011(6)
O13 0.048(6) 0.031(5) 0.072(7) 0.011(5) 0.022(5) 0.000(5)
O14 0.023(5) 0.025(5) 0.057(6) 0.000(4) 0.008(4) -0.006(4)
O16 0.045(6) 0.023(5) 0.057(6) 0.002(4) 0.022(5) 0.003(4)
O61 0.034(4) 0.010(4) 0.046(5) 0.003(4) 0.019(4) -0.002(3)
O62 0.036(5) 0.013(4) 0.050(5) 0.001(4) 0.020(4) -0.005(3)
O63 0.041(6) 0.019(5) 0.042(6) 0.008(4) 0.017(4) 0.000(4)
O64 0.029(5) 0.015(4) 0.043(5) 0.007(4) 0.005(4) -0.003(4)
O65 0.033(5) 0.016(4) 0.041(5) 0.006(4) 0.013(4) 0.002(4)
O66 0.035(5) 0.019(4) 0.035(5) -0.004(4) 0.013(4) -0.004(4)
O67 0.052(6) 0.027(5) 0.061(6) 0.004(4) 0.034(5) 0.010(4)
O68 0.040(5) 0.020(5) 0.041(5) 0.005(4) 0.015(4) 0.005(4)
O69 0.029(5) 0.013(4) 0.043(5) -0.002(4) 0.006(4) -0.005(4)
O70 0.040(5) 0.017(4) 0.038(5) -0.005(4) 0.008(4) -0.007(4)
O71 0.027(5) 0.021(5) 0.053(6) -0.001(4) 0.008(4) 0.006(4)
O72 0.052(6) 0.058(6) 0.049(6) 0.000(5) 0.020(5) -0.009(5)
O73 0.045(6) 0.038(6) 0.079(8) 0.019(5) 0.029(6) 0.014(5)
O74 0.092(9) 0.052(7) 0.116(10) -0.024(7) 0.054(8) 0.000(6)
O75 0.026(5) 0.019(4) 0.044(5) 0.002(4) 0.005(4) -0.004(4)
O76 0.031(5) 0.017(4) 0.047(6) 0.000(4) 0.021(4) -0.007(4)
N1 0.060(8) 0.022(7) 0.054(8) -0.004(6) 0.021(7) 0.002(6)
N2 0.037(6) 0.014(6) 0.052(8) -0.009(5) 0.015(6) 0.010(5)
N4 0.031(7) 0.019(6) 0.048(7) -0.004(6) 0.014(6) 0.002(5)
N5 0.033(5) 0.013(5) 0.035(5) 0.006(4) 0.012(5) -0.005(5)
N6 0.049(8) 0.016(6) 0.036(7) 0.002(5) 0.003(6) -0.004(6)
N8 0.029(6) 0.016(6) 0.053(8) 0.003(6) 0.012(5) -0.003(5)
N10 0.060(8) 0.033(7) 0.052(8) 0.001(6) 0.015(7) -0.004(6)
N12 0.036(7) 0.041(8) 0.062(9) 0.000(6) 0.017(7) 0.006(6)
N13 0.040(8) 0.060(9) 0.063(9) 0.002(7) 0.016(7) -0.009(6)
N14 0.053(9) 0.065(9) 0.039(8) -0.001(7) 0.002(7) -0.006(7)
N15 0.041(7) 0.051(8) 0.050(9) 0.003(7) 0.014(7) 0.010(6)
N16 0.030(7) 0.041(8) 0.087(10) -0.008(8) 0.021(7) -0.008(6)
O15 0.071(8) 0.061(8) 0.141(11) -0.030(7) 0.051(8) 0.007(6)
N18 0.039(7) 0.030(7) 0.073(9) 0.001(7) 0.028(7) 0.006(6)
N19 0.044(7) 0.017(6) 0.063(9) 0.003(6) 0.023(7) 0.001(5)
N61 0.026(6) 0.022(6) 0.046(7) -0.006(5) 0.014(5) -0.001(5)
N62 0.039(6) 0.017(6) 0.030(6) -0.004(5) 0.014(5) -0.012(5)
N63 0.026(6) 0.020(6) 0.048(7) -0.005(5) 0.010(5) -0.007(5)
N64 0.022(6) 0.014(5) 0.039(7) -0.001(5) 0.013(5) -0.007(4)
N65 0.030(6) 0.017(5) 0.046(7) 0.002(5) 0.006(5) 0.010(5)
N66 0.017(5) 0.015(5) 0.055(7) -0.004(5) 0.019(5) 0.003(5)
N68 0.034(6) 0.016(6) 0.041(7) 0.011(5) 0.010(5) 0.009(5)
N69 0.058(8) 0.042(7) 0.055(8) -0.015(6) 0.027(6) -0.006(6)
N70 0.031(6) 0.024(6) 0.032(6) -0.004(5) 0.008(5) 0.003(5)
N71 0.032(6) 0.018(6) 0.056(8) -0.004(5) 0.014(6) 0.000(5)
N72 0.036(6) 0.026(7) 0.046(7) 0.000(5) 0.004(5) -0.002(5)
N73 0.041(7) 0.038(7) 0.032(6) -0.005(5) 0.011(5) -0.006(5)
N74 0.053(8) 0.036(7) 0.032(7) -0.006(5) 0.008(6) -0.017(6)
N75 0.052(7) 0.032(6) 0.035(7) 0.003(5) 0.021(6) 0.000(5)
N76 0.033(7) 0.074(9) 0.050(8) 0.013(7) 0.017(6) 0.017(7)
N77 0.041(7) 0.027(6) 0.069(8) -0.001(6) 0.032(6) 0.006(5)
N78 0.037(6) 0.010(5) 0.037(6) 0.003(5) 0.008(5) -0.002(5)
C1 0.065(10) 0.019(8) 0.047(9) -0.015(7) 0.021(8) -0.001(7)
C2 0.097(13) 0.038(9) 0.043(10) -0.004(9) 0.006(9) 0.030(9)
C3 0.17(2) 0.038(11) 0.069(13) -0.006(10) 0.056(14) 0.031(11)
C4 0.152(19) 0.040(11) 0.083(14) -0.002(10) 0.050(14) 0.002(11)
C5 0.092(12) 0.029(9) 0.049(10) -0.008(8) 0.035(9) 0.012(8)
C6 0.082(11) 0.026(8) 0.072(11) 0.002(8) 0.055(10) 0.000(8)
N3 0.030(7) 0.020(6) 0.073(9) -0.007(6) 0.022(6) 0.000(5)
C7 0.048(10) 0.031(8) 0.076(12) -0.003(8) 0.014(9) 0.010(7)
C8 0.041(9) 0.045(10) 0.099(14) 0.027(9) 0.020(10) 0.005(8)
C9 0.050(10) 0.049(10) 0.111(15) 0.024(10) 0.046(10) -0.001(8)
C10 0.045(10) 0.046(9) 0.104(14) 0.033(9) 0.043(9) 0.018(7)
C11 0.033(8) 0.012(7) 0.066(10) -0.004(7) 0.021(8) 0.004(6)
C12 0.034(8) 0.021(7) 0.058(10) 0.002(7) 0.018(7) 0.008(6)
C13 0.015(7) 0.019(7) 0.048(9) 0.004(6) 0.011(6) 0.005(6)
C14 0.043(9) 0.024(8) 0.052(9) 0.001(7) 0.020(7) 0.010(6)
C15 0.017(6) 0.050(7) 0.053(7) -0.005(6) 0.017(6) 0.009(6)
C16 0.034(8) 0.015(7) 0.053(9) 0.005(6) 0.019(7) -0.006(6)
C17 0.033(8) 0.018(7) 0.038(8) -0.006(6) 0.011(6) 0.003(6)
C18 0.030(8) 0.018(7) 0.056(9) -0.007(6) 0.018(7) -0.009(6)
N7 0.063(7) 0.023(5) 0.058(7) -0.001(5) 0.034(6) 0.006(5)
C19 0.103(8) 0.038(6) 0.068(7) 0.004(5) 0.033(7) 0.031(6)
C20 0.145(9) 0.045(6) 0.078(8) 0.016(5) 0.041(7) 0.054(7)
C21 0.159(10) 0.056(7) 0.079(8) 0.022(6) 0.052(7) 0.051(7)
C22 0.153(12) 0.057(8) 0.079(9) 0.014(8) 0.053(9) 0.049(8)
C23 0.066(10) 0.036(9) 0.053(10) 0.019(8) 0.014(8) 0.008(8)
C24 0.049(9) 0.022(8) 0.058(10) 0.003(8) 0.019(8) 0.010(7)
N9 0.118(10) 0.057(7) 0.077(9) -0.009(6) 0.058(7) -0.006(7)
C25 0.133(10) 0.063(7) 0.093(9) -0.017(6) 0.072(7) -0.008(7)
C26 0.146(10) 0.063(7) 0.097(9) -0.018(6) 0.075(7) -0.009(7)
C27 0.148(11) 0.059(7) 0.092(9) -0.013(7) 0.068(7) -0.010(6)
C28 0.140(12) 0.053(9) 0.086(10) -0.010(8) 0.062(8) -0.012(8)
C29 0.096(13) 0.028(9) 0.062(11) -0.009(8) 0.028(10) -0.003(9)
C30 0.090(12) 0.021(8) 0.055(10) -0.005(8) 0.020(9) -0.013(8)
N11 0.084(7) 0.065(6) 0.088(8) 0.026(6) 0.039(5) 0.030(6)
C31 0.104(8) 0.068(6) 0.106(9) 0.027(7) 0.031(6) 0.041(7)
C32 0.125(10) 0.085(7) 0.119(10) 0.026(7) 0.021(7) 0.056(7)
C33 0.128(9) 0.098(8) 0.110(10) 0.024(8) 0.012(7) 0.066(7)
C34 0.114(9) 0.097(8) 0.098(9) 0.019(7) 0.014(6) 0.057(7)
C35 0.090(9) 0.080(7) 0.081(9) 0.018(6) 0.028(6) 0.044(6)
C36 0.049(10) 0.071(11) 0.053(11) 0.005(9) 0.006(9) 0.015(9)
C37 0.093(15) 0.091(14) 0.035(10) 0.000(9) 0.006(11) -0.010(12)
C38 0.070(13) 0.097(15) 0.060(12) 0.009(11) 0.000(11) -0.023(11)
C39 0.049(12) 0.106(16) 0.096(16) 0.023(13) 0.005(11) 0.008(11)
C40 0.068(14) 0.091(14) 0.098(16) 0.038(12) 0.011(12) -0.006(11)
C41 0.083(14) 0.071(12) 0.041(10) -0.001(9) 0.007(10) -0.009(10)
C42 0.056(11) 0.079(13) 0.070(13) 0.023(10) 0.025(10) -0.019(9)
C43 0.057(10) 0.067(12) 0.048(11) -0.010(9) 0.017(9) -0.002(9)
C44 0.051(10) 0.075(12) 0.042(10) 0.007(9) 0.013(8) 0.011(9)
C45 0.073(12) 0.037(9) 0.083(14) 0.009(9) 0.041(11) 0.001(9)
C46 0.071(11) 0.045(10) 0.061(12) 0.008(9) 0.023(9) -0.002(8)
C47 0.048(9) 0.041(9) 0.043(10) 0.009(8) 0.017(8) 0.004(8)
C48 0.064(10) 0.040(9) 0.062(11) 0.011(8) 0.031(9) -0.008(8)
C49 0.101(10) 0.073(9) 0.112(10) 0.010(8) 0.052(8) 0.014(8)
C50 0.064(11) 0.046(9) 0.053(10) 0.018(8) 0.008(8) -0.007(8)
C51 0.035(7) 0.050(7) 0.062(8) 0.000(6) 0.027(6) 0.003(6)
C52 0.080(13) 0.059(12) 0.114(17) -0.013(12) 0.053(13) -0.005(10)
C53 0.080(13) 0.069(12) 0.113(17) 0.007(12) 0.059(13) -0.019(11)
C54 0.100(15) 0.070(13) 0.086(14) -0.007(11) 0.046(12) 0.000(11)
C55 0.066(11) 0.030(8) 0.078(12) 0.001(9) 0.044(10) -0.004(8)
C56 0.056(10) 0.028(8) 0.055(10) -0.004(7) 0.035(8) 0.002(7)
C61 0.050(9) 0.022(8) 0.050(9) 0.000(6) 0.023(7) 0.001(6)
C62 0.052(7) 0.024(6) 0.052(7) -0.005(6) 0.025(6) -0.005(6)
C63 0.092(13) 0.036(10) 0.065(11) -0.020(8) 0.036(10) 0.003(8)
C64 0.102(13) 0.037(10) 0.059(11) -0.018(8) 0.054(10) -0.020(9)
C65 0.038(6) 0.017(6) 0.046(7) -0.002(5) 0.018(6) -0.002(5)
C66 0.066(9) 0.010(6) 0.031(8) 0.006(6) 0.020(7) -0.004(6)
C67 0.042(8) 0.032(8) 0.053(10) 0.005(7) 0.016(7) -0.014(7)
C68 0.041(9) 0.040(9) 0.086(12) 0.003(9) 0.038(9) 0.004(7)
C69 0.038(9) 0.053(10) 0.081(12) 0.027(9) 0.038(9) 0.017(8)
C70 0.045(9) 0.038(9) 0.059(10) 0.009(8) 0.011(8) 0.008(7)
C71 0.042(9) 0.019(7) 0.038(8) 0.009(6) 0.005(7) 0.001(6)
C72 0.039(8) 0.018(7) 0.034(8) 0.007(6) 0.015(6) 0.009(6)
C73 0.035(9) 0.035(8) 0.066(10) -0.012(7) 0.018(8) -0.008(7)
C74 0.048(10) 0.022(8) 0.057(10) 0.004(7) 0.007(8) 0.002(7)
C75 0.040(8) 0.012(7) 0.082(11) 0.000(7) 0.016(8) -0.002(6)
C76 0.025(8) 0.029(8) 0.088(12) 0.003(8) 0.023(8) -0.003(7)
C77 0.036(8) 0.020(7) 0.047(9) -0.006(6) 0.015(7) 0.004(6)
C78 0.041(8) 0.014(7) 0.060(9) 0.006(6) 0.032(7) 0.000(6)
N67 0.076(7) 0.035(5) 0.028(6) 0.007(5) 0.017(5) 0.007(5)
C79 0.088(8) 0.033(5) 0.042(6) 0.008(5) 0.021(6) 0.010(5)
C80 0.122(9) 0.041(6) 0.049(6) 0.015(5) 0.029(6) 0.027(6)
C81 0.144(10) 0.043(6) 0.053(6) 0.029(6) 0.042(7) 0.038(7)
C82 0.144(11) 0.049(7) 0.055(8) 0.028(7) 0.048(8) 0.042(7)
C83 0.069(10) 0.027(8) 0.046(9) 0.007(7) 0.030(8) 0.002(7)
C84 0.047(8) 0.035(8) 0.042(9) 0.001(7) 0.022(7) 0.010(7)
C85 0.111(15) 0.064(12) 0.075(12) -0.023(10) 0.059(11) -0.037(10)
C86 0.120(16) 0.050(11) 0.087(14) -0.029(10) 0.063(12) -0.020(11)
C87 0.078(12) 0.036(9) 0.060(11) -0.019(8) 0.022(9) -0.003(8)
C88 0.066(10) 0.023(8) 0.054(10) -0.011(7) 0.017(9) 0.000(7)
C89 0.043(9) 0.033(8) 0.040(9) 0.000(7) 0.005(7) -0.007(6)
C90 0.048(9) 0.015(7) 0.044(9) 0.003(6) 0.007(7) -0.001(6)
C91 0.057(10) 0.026(8) 0.076(11) 0.009(8) 0.038(9) 0.021(7)
C92 0.102(15) 0.040(10) 0.086(14) -0.008(10) 0.040(12) 0.013(11)
C93 0.095(14) 0.040(11) 0.073(13) 0.008(9) 0.014(11) 0.038(10)
C94 0.065(11) 0.051(11) 0.065(11) -0.015(9) 0.002(9) 0.013(9)
C95 0.039(8) 0.051(10) 0.051(10) 0.001(8) 0.009(7) 0.027(7)
C96 0.027(8) 0.044(9) 0.048(9) -0.003(7) -0.001(7) 0.009(6)
C97 0.067(10) 0.044(9) 0.030(9) 0.000(7) -0.005(8) -0.011(8)
C98 0.049(9) 0.036(9) 0.059(10) 0.008(8) 0.014(8) -0.008(8)
C99 0.043(10) 0.039(9) 0.071(11) -0.015(8) 0.008(8) 0.008(7)
C100 0.074(12) 0.026(8) 0.046(10) 0.001(7) 0.012(9) -0.004(8)
C101 0.064(11) 0.034(8) 0.046(9) -0.007(7) 0.024(8) 0.007(8)
C102 0.050(9) 0.046(9) 0.021(8) 0.008(6) 0.007(7) -0.005(7)
C103 0.048(9) 0.054(10) 0.042(9) 0.002(7) 0.024(7) -0.006(8)
C104 0.088(13) 0.060(11) 0.053(11) 0.005(9) 0.032(10) -0.013(10)
C105 0.082(13) 0.059(11) 0.078(14) 0.004(10) 0.033(11) -0.028(10)
C106 0.067(11) 0.041(9) 0.061(12) -0.003(8) 0.021(9) -0.016(8)
C107 0.034(8) 0.046(9) 0.047(9) 0.010(7) 0.019(7) 0.004(7)
C108 0.036(8) 0.044(9) 0.066(11) 0.012(8) 0.020(8) -0.003(7)
C109 0.053(10) 0.035(9) 0.099(14) -0.010(9) 0.043(10) -0.013(7)
C110 0.066(11) 0.072(12) 0.079(13) -0.007(10) 0.046(11) -0.029(10)
C111 0.107(15) 0.062(11) 0.070(12) -0.032(10) 0.060(12) -0.025(11)
C112 0.086(12) 0.039(9) 0.059(11) -0.019(8) 0.045(9) -0.037(9)
C113 0.058(9) 0.014(7) 0.059(10) -0.008(7) 0.024(8) 0.002(6)
C114 0.042(7) 0.023(6) 0.051(7) -0.002(5) 0.009(6) -0.014(5)
Cl1 0.0424(19) 0.0309(17) 0.068(2) 0.0015(17) 0.0248(17) -0.0043(14)
O21 0.059(5) 0.070(6) 0.062(3) 0.007(4) 0.024(3) -0.018(5)
O22 0.066(5) 0.040(4) 0.097(7) -0.006(5) 0.014(4) 0.015(4)
O23 0.069(6) 0.029(3) 0.111(7) 0.003(4) 0.036(5) -0.006(3)
O24 0.064(6) 0.087(7) 0.075(5) -0.015(6) 0.038(5) -0.028(5)
Cl2 0.042(2) 0.045(2) 0.094(3) -0.007(2) 0.0270(19) -0.0033(16)
O25 0.104(8) 0.044(3) 0.146(9) 0.002(5) 0.040(7) -0.006(4)
O26 0.064(5) 0.125(8) 0.098(7) -0.020(7) 0.041(5) -0.021(6)
O27 0.054(6) 0.083(6) 0.081(4) 0.001(4) 0.027(4) -0.022(5)
O28 0.060(4) 0.058(5) 0.112(7) -0.026(6) 0.006(4) 0.012(4)
Cl3 0.053(2) 0.0408(19) 0.061(2) 0.0002(17) 0.0180(19) 0.0060(16)
O29 0.077(7) 0.061(5) 0.122(7) -0.036(5) -0.011(7) 0.012(4)
O30 0.116(8) 0.078(7) 0.062(3) 0.008(4) 0.009(5) -0.016(6)
O31 0.115(7) 0.092(7) 0.146(8) 0.022(7) 0.081(7) -0.009(5)
O32 0.069(5) 0.094(7) 0.126(8) -0.046(7) -0.010(6) 0.037(5)
Cl4 0.115(4) 0.052(2) 0.091(3) -0.013(2) 0.057(3) -0.012(2)
O33 0.186(10) 0.102(7) 0.148(10) 0.035(6) 0.033(8) 0.005(8)
O34 0.192(10) 0.096(8) 0.137(9) -0.014(6) 0.119(7) -0.011(8)
O35 0.122(7) 0.161(11) 0.138(10) -0.036(8) 0.035(6) -0.038(6)
O36 0.176(11) 0.113(7) 0.175(10) -0.071(6) 0.120(8) -0.024(7)
Cl5 0.073(3) 0.143(4) 0.133(5) 0.033(4) 0.047(3) 0.000(3)
O37 0.136(10) 0.230(12) 0.139(6) 0.020(9) 0.068(6) -0.033(10)
O38 0.100(6) 0.183(11) 0.161(8) 0.006(10) 0.023(6) 0.039(8)
O39 0.099(6) 0.184(10) 0.191(11) 0.062(10) 0.071(7) -0.018(8)
O40 0.136(10) 0.138(5) 0.199(11) 0.041(8) 0.047(10) 0.014(7)
O41 0.075(5) 0.078(5) 0.093(5) -0.005(5) 0.021(4) 0.005(4)
Cl7 0.090(7) 0.161(10) 0.139(10) -0.077(8) 0.038(6) 0.024(7)
O45 0.085(12) 0.158(15) 0.142(15) -0.068(12) 0.041(10) 0.024(11)
O46 0.111(13) 0.156(13) 0.165(16) -0.074(11) 0.063(12) 0.013(10)
O47 0.076(18) 0.20(2) 0.139(18) -0.091(12) 0.032(12) -0.040(16)
O48 0.098(11) 0.184(17) 0.192(16) -0.071(13) 0.023(10) 0.046(11)
N1S 0.082(9) 0.052(8) 0.047(8) -0.006(5) 0.005(7) -0.009(7)
C1S 0.123(12) 0.065(10) 0.038(9) -0.001(6) 0.001(9) -0.030(9)
C2S 0.200(18) 0.096(13) 0.078(12) -0.021(9) -0.023(13) -0.056(13)
N2S 0.074(9) 0.038(7) 0.067(9) -0.001(7) 0.024(7) -0.006(6)
C3S 0.096(11) 0.044(8) 0.088(12) -0.003(9) 0.044(8) 0.010(8)
C4S 0.146(15) 0.097(13) 0.123(14) -0.024(12) 0.079(11) 0.015(12)
N3S 0.087(11) 0.068(10) 0.106(12) 0.012(8) 0.023(9) 0.021(8)
C5S 0.088(12) 0.060(10) 0.084(12) 0.017(8) 0.030(9) 0.025(8)
C6S 0.102(13) 0.069(11) 0.093(13) 0.001(9) 0.041(10) 0.020(8)
N4S 0.080(10) 0.132(14) 0.064(11) -0.008(8) 0.006(9) -0.001(10)
C7S 0.081(11) 0.165(16) 0.072(12) -0.025(9) 0.028(11) -0.044(11)
C8S 0.120(15) 0.21(2) 0.097(14) -0.058(12) 0.028(13) -0.073(15)
N5S 0.087(9) 0.063(9) 0.072(10) 0.000(8) 0.015(9) -0.001(8)
C9S 0.165(14) 0.132(14) 0.086(13) -0.016(11) 0.019(12) 0.071(12)
C10S 0.23(2) 0.21(2) 0.105(14) -0.036(16) 0.051(15) 0.072(18)
O1W 0.119(8) 0.099(8) 0.116(8) 0.029(7) 0.014(7) -0.028(7)
O2W 0.160(10) 0.140(10) 0.149(10) 0.003(8) 0.045(8) 0.027(8)
O3W 0.127(9) 0.111(8) 0.140(9) 0.011(7) 0.040(7) -0.014(7)
O4W 0.169(11) 0.168(11) 0.193(11) 0.010(9) 0.053(9) -0.031(8)
O5W 0.207(11) 0.183(11) 0.156(11) -0.006(9) 0.049(9) -0.016(9)
O6W 0.249(14) 0.239(14) 0.235(14) -0.004(10) 0.063(10) -0.012(10)

loop_
_atom_type_symbol
_atom_type_description
_atom_type_scat_dispersion_real
_atom_type_scat_dispersion_imag
_atom_type_scat_source
C C -0.0020 0.0020 'WCROMER Program in WinGX L.Kissel & R.H.Pratt Acta Cryst A46 170 1990'
H H 0.0000 0.0000 'WCROMER Program in WinGX L.Kissel & R.H.Pratt Acta Cryst A46 170 1990'
N N -0.0031 0.0040 'WCROMER Program in WinGX L.Kissel & R.H.Pratt Acta Cryst A46 170 1990'
O O -0.0041 0.0074 'WCROMER Program in WinGX L.Kissel & R.H.Pratt Acta Cryst A46 170 1990'
Cl Cl 0.1408 0.1896 'WCROMER Program in WinGX L.Kissel & R.H.Pratt Acta Cryst A46 170 1990'
Mn Mn 0.2237 0.8587 'WCROMER Program in WinGX L.Kissel & R.H.Pratt Acta Cryst A46 170 1990'

loop_
_geom_angle_atom_site_label_1
_geom_angle_atom_site_label_2
_geom_angle_atom_site_label_3
_geom_angle
_geom_angle_site_symmetry_1
_geom_angle_site_symmetry_3
_geom_angle_publ_flag
O2 Mn1 O62 178.0(4) . . ?
O2 Mn1 O1 94.2(3) . . ?
O62 Mn1 O1 85.2(3) . . ?
O2 Mn1 O61 85.5(3) . . ?
O62 Mn1 O61 95.0(3) . . ?
O1 Mn1 O61 179.4(3) . . ?
O2 Mn1 O63 89.1(3) . . ?
O62 Mn1 O63 92.8(3) . . ?
O1 Mn1 O63 99.8(3) . . ?
O61 Mn1 O63 80.7(3) . . ?
O2 Mn1 O3 92.2(3) . . ?
O62 Mn1 O3 85.9(3) . . ?
O1 Mn1 O3 80.7(3) . . ?
O61 Mn1 O3 98.7(3) . . ?
O63 Mn1 O3 178.6(3) . . ?
O5 Mn2 N2 99.6(3) . . ?
O5 Mn2 O1 84.9(3) . . ?
N2 Mn2 O1 79.1(3) . . ?
O5 Mn2 N5 151.0(3) . . ?
N2 Mn2 N5 107.7(4) . . ?
O1 Mn2 N5 90.6(3) . . ?
O5 Mn2 N1 98.0(4) . . ?
N2 Mn2 N1 73.8(4) . . ?
O1 Mn2 N1 152.9(4) . . ?
N5 Mn2 N1 98.9(4) . . ?
O5 Mn2 N6 83.5(3) . . ?
N2 Mn2 N6 165.8(4) . . ?
O1 Mn2 N6 115.1(3) . . ?
N5 Mn2 N6 72.6(4) . . ?
N1 Mn2 N6 92.0(4) . . ?
O5 Mn2 Mn3 41.4(2) . . ?
N2 Mn2 Mn3 93.3(3) . . ?
O1 Mn2 Mn3 43.8(2) . . ?
N5 Mn2 Mn3 125.4(3) . . ?
N1 Mn2 Mn3 135.7(3) . . ?
N6 Mn2 Mn3 98.0(3) . . ?
O6 Mn3 O5 96.6(3) . . ?
O6 Mn3 O8 97.2(3) . . ?
O5 Mn3 O8 87.1(3) . . ?
O6 Mn3 O3 87.5(3) . . ?
O5 Mn3 O3 104.7(3) . . ?
O8 Mn3 O3 166.8(3) . . ?
O6 Mn3 O7 88.2(3) . . ?
O5 Mn3 O7 160.5(3) . . ?
O8 Mn3 O7 73.6(3) . . ?
O3 Mn3 O7 94.4(3) . . ?
O6 Mn3 O1 164.1(3) . . ?
O5 Mn3 O1 85.7(3) . . ?
O8 Mn3 O1 98.6(3) . . ?
O3 Mn3 O1 76.8(3) . . ?
O7 Mn3 O1 94.9(3) . . ?
O6 Mn3 Mn5 42.6(2) . . ?
O5 Mn3 Mn5 136.7(2) . . ?
O8 Mn3 Mn5 85.4(2) . . ?
O3 Mn3 Mn5 89.8(2) . . ?
O7 Mn3 Mn5 45.6(2) . . ?
O1 Mn3 Mn5 137.6(2) . . ?
O6 Mn3 Mn2 137.7(2) . . ?
O5 Mn3 Mn2 41.8(2) . . ?
O8 Mn3 Mn2 89.7(2) . . ?
O3 Mn3 Mn2 95.1(2) . . ?
O7 Mn3 Mn2 133.5(2) . . ?
O1 Mn3 Mn2 44.17(19) . . ?
Mn5 Mn3 Mn2 175.01(8) . . ?
O9 Mn4 O11 95.2(4) . . ?
O9 Mn4 O10 177.6(4) . . ?
O11 Mn4 O10 86.4(4) . . ?
O9 Mn4 N4 88.4(4) . . ?
O11 Mn4 N4 170.1(4) . . ?
O10 Mn4 N4 89.7(4) . . ?
O9 Mn4 O6 87.1(3) . . ?
O11 Mn4 O6 97.0(4) . . ?
O10 Mn4 O6 94.4(4) . . ?
N4 Mn4 O6 92.4(4) . . ?
O9 Mn4 N3 89.9(3) . . ?
O11 Mn4 N3 96.4(4) . . ?
O10 Mn4 N3 88.2(4) . . ?
N4 Mn4 N3 74.4(4) . . ?
O6 Mn4 N3 166.5(3) . . ?
O6 Mn5 N14 109.3(4) . . ?
O6 Mn5 N9 153.9(3) . . ?
N14 Mn5 N9 96.8(4) . . ?
O6 Mn5 O7 87.1(3) . . ?
N14 Mn5 O7 80.2(4) . . ?
N9 Mn5 O7 96.0(4) . . ?
O6 Mn5 N10 82.5(4) . . ?
N14 Mn5 N10 160.0(4) . . ?
N9 Mn5 N10 73.0(4) . . ?
O7 Mn5 N10 117.3(4) . . ?
O6 Mn5 N13 91.8(4) . . ?
N14 Mn5 N13 72.3(5) . . ?
N9 Mn5 N13 97.7(4) . . ?
O7 Mn5 N13 150.5(4) . . ?
N10 Mn5 N13 91.7(4) . . ?
O6 Mn5 Mn3 42.4(2) . . ?
N14 Mn5 Mn3 98.0(3) . . ?
N9 Mn5 Mn3 134.0(3) . . ?
O7 Mn5 Mn3 44.8(2) . . ?
N10 Mn5 Mn3 101.4(3) . . ?
N13 Mn5 Mn3 128.3(3) . . ?
O13 Mn6 O12 174.9(4) . . ?
O13 Mn6 O7 90.0(4) . . ?
O12 Mn6 O7 95.1(4) . . ?
O13 Mn6 N15 89.8(4) . . ?
O12 Mn6 N15 85.2(5) . . ?
O7 Mn6 N15 172.5(4) . . ?
O13 Mn6 O15 88.3(4) . . ?
O12 Mn6 O15 91.4(5) . . ?
O7 Mn6 O15 91.8(4) . . ?
N15 Mn6 O15 95.7(4) . . ?
O13 Mn6 O8 85.2(4) . . ?
O12 Mn6 O8 96.1(4) . . ?
O7 Mn6 O8 76.6(3) . . ?
N15 Mn6 O8 95.9(4) . . ?
O15 Mn6 O8 166.7(4) . . ?
O14 Mn7 O4 175.9(4) . . ?
O14 Mn7 O16 93.7(4) . . ?
O4 Mn7 O16 88.9(4) . . ?
O14 Mn7 N8 88.8(4) . . ?
O4 Mn7 N8 88.4(4) . . ?
O16 Mn7 N8 174.4(4) . . ?
O14 Mn7 O5 87.9(3) . . ?
O4 Mn7 O5 95.1(3) . . ?
O16 Mn7 O5 95.1(3) . . ?
N8 Mn7 O5 90.0(4) . . ?
O14 Mn7 N7 89.1(3) . . ?
O4 Mn7 N7 87.3(3) . . ?
O16 Mn7 N7 100.7(3) . . ?
N8 Mn7 N7 74.4(3) . . ?
O5 Mn7 N7 164.1(3) . . ?
O9 Mn8 O14 93.3(3) . . ?
O9 Mn8 N11 152.8(4) . . ?
O14 Mn8 N11 96.8(3) . . ?
O9 Mn8 N12 81.4(4) . . ?
O14 Mn8 N12 99.0(4) . . ?
N11 Mn8 N12 72.1(4) . . ?
O9 Mn8 N19 98.8(3) . . ?
O14 Mn8 N19 80.5(4) . . ?
N11 Mn8 N19 107.7(4) . . ?
N12 Mn8 N19 179.5(5) . . ?
O9 Mn8 N18 88.4(3) . . ?
O14 Mn8 N18 153.6(4) . . ?
N11 Mn8 N18 93.5(4) . . ?
N12 Mn8 N18 107.2(4) . . ?
N19 Mn8 N18 73.3(4) . . ?
O65 Mn9 N65 151.5(3) . . ?
O65 Mn9 O61 85.1(3) . . ?
N65 Mn9 O61 91.2(3) . . ?
O65 Mn9 N66 82.8(3) . . ?
N65 Mn9 N66 73.2(3) . . ?
O61 Mn9 N66 114.7(3) . . ?
O65 Mn9 N62 101.6(3) . . ?
N65 Mn9 N62 105.5(4) . . ?
O61 Mn9 N62 79.9(3) . . ?
N66 Mn9 N62 165.2(3) . . ?
O65 Mn9 N61 100.2(3) . . ?
N65 Mn9 N61 96.0(4) . . ?
O61 Mn9 N61 152.7(3) . . ?
N66 Mn9 N61 92.6(3) . . ?
N62 Mn9 N61 72.8(3) . . ?
O65 Mn9 Mn10 41.4(2) . . ?
N65 Mn9 Mn10 126.5(3) . . ?
O61 Mn9 Mn10 44.0(2) . . ?
N66 Mn9 Mn10 97.6(3) . . ?
N62 Mn9 Mn10 94.8(2) . . ?
N61 Mn9 Mn10 137.5(2) . . ?
O66 Mn10 O65 92.5(3) . . ?
O66 Mn10 O63 89.3(3) . . ?
O65 Mn10 O63 103.2(3) . . ?
O66 Mn10 O68 96.6(3) . . ?
O65 Mn10 O68 86.5(3) . . ?
O63 Mn10 O68 168.4(3) . . ?
O66 Mn10 O61 163.3(3) . . ?
O65 Mn10 O61 83.4(3) . . ?
O63 Mn10 O61 76.0(3) . . ?
O68 Mn10 O61 99.3(3) . . ?
O66 Mn10 O67 84.6(3) . . ?
O65 Mn10 O67 160.1(3) . . ?
O63 Mn10 O67 96.5(3) . . ?
O68 Mn10 O67 74.3(3) . . ?
O61 Mn10 O67 104.6(3) . . ?
O66 Mn10 Mn12 39.8(2) . . ?
O65 Mn10 Mn12 129.2(2) . . ?
O63 Mn10 Mn12 94.3(2) . . ?
O68 Mn10 Mn12 84.2(2) . . ?
O61 Mn10 Mn12 147.5(2) . . ?
O67 Mn10 Mn12 44.8(2) . . ?
O66 Mn10 Mn9 131.8(2) . . ?
O65 Mn10 Mn9 40.2(2) . . ?
O63 Mn10 Mn9 93.2(2) . . ?
O68 Mn10 Mn9 90.2(2) . . ?
O61 Mn10 Mn9 43.42(19) . . ?
O67 Mn10 Mn9 142.5(2) . . ?
Mn12 Mn10 Mn9 168.53(8) . . ?
O70 Mn11 O69 177.6(4) . . ?
O70 Mn11 O71 87.0(3) . . ?
O69 Mn11 O71 94.7(3) . . ?
O70 Mn11 N64 89.7(3) . . ?
O69 Mn11 N64 88.3(3) . . ?
O71 Mn11 N64 170.4(4) . . ?
O70 Mn11 O66 94.8(3) . . ?
O69 Mn11 O66 86.5(3) . . ?
O71 Mn11 O66 97.1(3) . . ?
N64 Mn11 O66 92.2(3) . . ?
O70 Mn11 N63 88.1(3) . . ?
O69 Mn11 N63 90.1(3) . . ?
O71 Mn11 N63 96.5(3) . . ?
N64 Mn11 N63 74.4(3) . . ?
O66 Mn11 N63 166.2(3) . . ?
O66 Mn12 N74 109.1(3) . . ?
O66 Mn12 N69 154.7(4) . . ?
N74 Mn12 N69 96.0(4) . . ?
O66 Mn12 N70 83.4(3) . . ?
N74 Mn12 N70 164.5(4) . . ?
N69 Mn12 N70 72.5(4) . . ?
O66 Mn12 O67 85.2(3) . . ?
N74 Mn12 O67 80.3(4) . . ?
N69 Mn12 O67 96.0(4) . . ?
N70 Mn12 O67 110.7(3) . . ?
O66 Mn12 N73 93.8(3) . . ?
N74 Mn12 N73 72.4(4) . . ?
N69 Mn12 N73 97.1(4) . . ?
N70 Mn12 N73 98.2(4) . . ?
O67 Mn12 N73 150.7(3) . . ?
O66 Mn12 Mn10 40.7(2) . . ?
N74 Mn12 Mn10 96.3(3) . . ?
N69 Mn12 Mn10 135.1(3) . . ?
N70 Mn12 Mn10 99.2(3) . . ?
O67 Mn12 Mn10 44.5(2) . . ?
N73 Mn12 Mn10 127.8(3) . . ?
O73 Mn13 O72 176.9(4) . . ?
O73 Mn13 O67 88.4(4) . . ?
O72 Mn13 O67 94.2(4) . . ?
O73 Mn13 N75 90.0(4) . . ?
O72 Mn13 N75 87.7(4) . . ?
O67 Mn13 N75 171.5(4) . . ?
O73 Mn13 O68 86.1(4) . . ?
O72 Mn13 O68 96.1(4) . . ?
O67 Mn13 O68 79.3(3) . . ?
N75 Mn13 O68 92.3(3) . . ?
O73 Mn13 O74 89.7(4) . . ?
O72 Mn13 O74 88.4(4) . . ?
O67 Mn13 O74 96.0(4) . . ?
N75 Mn13 O74 92.4(4) . . ?
O68 Mn13 O74 173.7(4) . . ?
O64 Mn14 O75 174.9(3) . . ?
O64 Mn14 O76 86.9(3) . . ?
O75 Mn14 O76 95.1(3) . . ?
O64 Mn14 N68 88.0(4) . . ?
O75 Mn14 N68 89.7(4) . . ?
O76 Mn14 N68 173.8(3) . . ?
O64 Mn14 O65 96.3(3) . . ?
O75 Mn14 O65 88.2(3) . . ?
O76 Mn14 O65 94.1(3) . . ?
N68 Mn14 O65 90.0(3) . . ?
O64 Mn14 N67 86.4(2) . . ?
O75 Mn14 N67 88.6(2) . . ?
O76 Mn14 N67 102.0(2) . . ?
N68 Mn14 N67 74.0(2) . . ?
O65 Mn14 N67 163.7(2) . . ?
O69 Mn15 O75 93.0(3) . . ?
O69 Mn15 N78 98.5(3) . . ?
O75 Mn15 N78 81.0(3) . . ?
O69 Mn15 N72 82.0(3) . . ?
O75 Mn15 N72 97.5(3) . . ?
N78 Mn15 N72 178.4(4) . . ?
O69 Mn15 N71 154.7(3) . . ?
O75 Mn15 N71 95.4(3) . . ?
N78 Mn15 N71 106.3(3) . . ?
N72 Mn15 N71 73.3(4) . . ?
O69 Mn15 N77 90.1(3) . . ?
O75 Mn15 N77 154.5(3) . . ?
N78 Mn15 N77 73.6(4) . . ?
N72 Mn15 N77 108.0(4) . . ?
N71 Mn15 N77 92.3(4) . . ?
Mn1 O1 Mn3 105.0(3) . . ?
Mn1 O1 Mn2 120.7(4) . . ?
Mn3 O1 Mn2 92.0(3) . . ?
N2 O2 Mn1 118.6(7) . . ?
N4 O3 Mn3 117.7(6) . . ?
N4 O3 Mn1 137.8(7) . . ?
Mn3 O3 Mn1 95.8(3) . . ?
N6 O4 Mn7 117.1(6) . . ?
Mn3 O5 Mn2 96.7(3) . . ?
Mn3 O5 Mn7 112.4(4) . . ?
Mn2 O5 Mn7 115.3(3) . . ?
Mn3 O6 Mn5 95.1(3) . . ?
Mn3 O6 Mn4 111.0(4) . . ?
Mn5 O6 Mn4 116.8(4) . . ?
Mn6 O7 Mn3 105.7(4) . . ?
Mn6 O7 Mn5 116.3(4) . . ?
Mn3 O7 Mn5 89.6(3) . . ?
N8 O8 Mn3 117.9(6) . . ?
N8 O8 Mn6 139.6(7) . . ?
Mn3 O8 Mn6 99.4(3) . . ?
Mn4 O9 Mn8 117.5(4) . . ?
N10 O10 Mn4 117.2(7) . . ?
N12 O11 Mn4 116.3(7) . . ?
N14 O12 Mn6 116.0(8) . . ?
N16 O13 Mn6 128.6(8) . . ?
Mn7 O14 Mn8 118.1(4) . . ?
N19 O16 Mn7 114.4(7) . . ?
Mn1 O61 Mn9 120.0(4) . . ?
Mn1 O61 Mn10 103.8(3) . . ?
Mn9 O61 Mn10 92.6(3) . . ?
N62 O62 Mn1 119.7(6) . . ?
N64 O63 Mn10 117.4(6) . . ?
N64 O63 Mn1 134.7(6) . . ?
Mn10 O63 Mn1 97.6(3) . . ?
N66 O64 Mn14 114.5(6) . . ?
Mn9 O65 Mn10 98.5(3) . . ?
Mn9 O65 Mn14 115.0(3) . . ?
Mn10 O65 Mn14 112.8(3) . . ?
Mn12 O66 Mn10 99.5(3) . . ?
Mn12 O66 Mn11 116.4(3) . . ?
Mn10 O66 Mn11 110.9(3) . . ?
Mn13 O67 Mn10 102.4(4) . . ?
Mn13 O67 Mn12 116.3(4) . . ?
Mn10 O67 Mn12 90.7(3) . . ?
N68 O68 Mn10 118.9(6) . . ?
N68 O68 Mn13 137.9(7) . . ?
Mn10 O68 Mn13 97.9(3) . . ?
Mn11 O69 Mn15 117.7(4) . . ?
N70 O70 Mn11 117.5(6) . . ?
N72 O71 Mn11 115.8(6) . . ?
N74 O72 Mn13 116.6(7) . . ?
N76 O73 Mn13 127.7(7) . . ?
Mn14 O75 Mn15 117.1(4) . . ?
N78 O76 Mn14 113.4(6) . . ?
C1 N1 C5 115.9(12) . . ?
C1 N1 Mn2 128.0(10) . . ?
C5 N1 Mn2 115.2(8) . . ?
C6 N2 O2 116.3(10) . . ?
C6 N2 Mn2 116.6(8) . . ?
O2 N2 Mn2 127.0(7) . . ?
C12 N4 O3 117.3(10) . . ?
C12 N4 Mn4 122.7(9) . . ?
O3 N4 Mn4 120.0(8) . . ?
C13 N5 C17 118.4(10) . . ?
C13 N5 Mn2 125.3(7) . . ?
C17 N5 Mn2 115.9(8) . . ?
C18 N6 O4 117.8(10) . . ?
C18 N6 Mn2 117.0(9) . . ?
O4 N6 Mn2 124.5(7) . . ?
C24 N8 O8 117.6(10) . . ?
C24 N8 Mn7 121.0(8) . . ?
O8 N8 Mn7 121.4(8) . . ?
C30 N10 O10 115.9(12) . . ?
C30 N10 Mn5 114.9(10) . . ?
O10 N10 Mn5 127.9(8) . . ?
C36 N12 O11 116.5(12) . . ?
C36 N12 Mn8 119.7(11) . . ?
O11 N12 Mn8 123.7(8) . . ?
C41 N13 C37 115.6(14) . . ?
C41 N13 Mn5 115.8(11) . . ?
C37 N13 Mn5 128.5(11) . . ?
C42 N14 O12 114.9(12) . . ?
C42 N14 Mn5 118.2(11) . . ?
O12 N14 Mn5 126.8(9) . . ?
C43 N15 C47 118.0(13) . . ?
C43 N15 Mn6 121.0(11) . . ?
C47 N15 Mn6 120.6(10) . . ?
C48 N16 O13 116.3(12) . . ?
C49 O15 Mn6 141.4(11) . . ?
C51 N18 C55 117.0(12) . . ?
C51 N18 Mn8 126.7(10) . . ?
C55 N18 Mn8 115.3(9) . . ?
C56 N19 O16 117.8(11) . . ?
C56 N19 Mn8 117.9(9) . . ?
O16 N19 Mn8 124.4(8) . . ?
C61 N61 C65 118.2(9) . . ?
C61 N61 Mn9 126.2(8) . . ?
C65 N61 Mn9 115.6(5) . . ?
C66 N62 O62 117.8(7) . . ?
C66 N62 Mn9 116.9(5) . . ?
O62 N62 Mn9 125.3(7) . . ?
C71 N63 C67 116.8(8) . . ?
C71 N63 Mn11 114.0(6) . . ?
C67 N63 Mn11 128.9(6) . . ?
C72 N64 O63 120.6(8) . . ?
C72 N64 Mn11 118.8(6) . . ?
O63 N64 Mn11 120.6(6) . . ?
C73 N65 C77 117.1(8) . . ?
C73 N65 Mn9 126.7(6) . . ?
C77 N65 Mn9 116.2(5) . . ?
C78 N66 O64 114.7(7) . . ?
C78 N66 Mn9 116.7(6) . . ?
O64 N66 Mn9 128.2(6) . . ?
C84 N68 O68 119.3(8) . . ?
C84 N68 Mn14 119.9(6) . . ?
O68 N68 Mn14 120.9(7) . . ?
C85 N69 C89 118.2(9) . . ?
C85 N69 Mn12 125.4(7) . . ?
C89 N69 Mn12 116.3(6) . . ?
C90 N70 O70 116.7(8) . . ?
C90 N70 Mn12 115.9(6) . . ?
O70 N70 Mn12 127.2(6) . . ?
C95 N71 C91 118.8(9) . . ?
C95 N71 Mn15 114.8(6) . . ?
C91 N71 Mn15 125.8(7) . . ?
C96 N72 O71 118.4(8) . . ?
C96 N72 Mn15 117.9(6) . . ?
O71 N72 Mn15 123.7(7) . . ?
C97 N73 C101 117.7(9) . . ?
C97 N73 Mn12 128.1(6) . . ?
C101 N73 Mn12 114.1(6) . . ?
C102 N74 O72 116.4(9) . . ?
C102 N74 Mn12 118.5(7) . . ?
O72 N74 Mn12 124.3(8) . . ?
C107 N75 C103 118.7(8) . . ?
C107 N75 Mn13 120.9(6) . . ?
C103 N75 Mn13 120.0(6) . . ?
C108 N76 O73 119.3(9) . . ?
C109 N77 C113 119.0(9) . . ?
C109 N77 Mn15 126.1(7) . . ?
C113 N77 Mn15 114.4(6) . . ?
C114 N78 O76 115.5(8) . . ?
C114 N78 Mn15 118.8(6) . . ?
O76 N78 Mn15 125.6(7) . . ?
N1 C1 C2 123.2(14) . . ?
N1 C1 H1A 118.4 . . ?
C2 C1 H1A 118.4 . . ?
C3 C2 C1 120.2(15) . . ?
C3 C2 H2A 119.9 . . ?
C1 C2 H2A 119.9 . . ?
C2 C3 C4 118.2(16) . . ?
C2 C3 H3A 120.9 . . ?
C4 C3 H3A 120.9 . . ?
C5 C4 C3 119.0(17) . . ?
C5 C4 H4A 120.5 . . ?
C3 C4 H4A 120.5 . . ?
C4 C5 N1 123.4(13) . . ?
C4 C5 C6 122.4(14) . . ?
N1 C5 C6 114.0(12) . . ?
N2 C6 C5 118.9(13) . . ?
N2 C6 H6A 120.5 . . ?
C5 C6 H6A 120.5 . . ?
C7 N3 C11 120.0 . . ?
C7 N3 Mn4 127.9(4) . . ?
C11 N3 Mn4 112.1(4) . . ?
C8 C7 N3 120.0 . . ?
C8 C7 H7A 120.0 . . ?
N3 C7 H7A 120.0 . . ?
C7 C8 C9 120.0 . . ?
C7 C8 H8A 120.0 . . ?
C9 C8 H8A 120.0 . . ?
C10 C9 C8 120.0 . . ?
C10 C9 H9A 120.0 . . ?
C8 C9 H9A 120.0 . . ?
C9 C10 C11 120.0 . . ?
C9 C10 H10A 120.0 . . ?
C11 C10 H10A 120.0 . . ?
C10 C11 N3 120.0 . . ?
C10 C11 C12 125.1(8) . . ?
N3 C11 C12 114.9(8) . . ?
N4 C12 C11 115.8(11) . . ?
N4 C12 H12A 122.1 . . ?
C11 C12 H12A 122.1 . . ?
N5 C13 C14 121.8(11) . . ?
N5 C13 H13A 119.1 . . ?
C14 C13 H13A 119.1 . . ?
C13 C14 C15 118.6(12) . . ?
C13 C14 H14A 120.7 . . ?
C15 C14 H14A 120.7 . . ?
C16 C15 C14 121.0(12) . . ?
C16 C15 H15A 119.5 . . ?
C14 C15 H15A 119.5 . . ?
C15 C16 C17 117.3(11) . . ?
C15 C16 H16A 121.4 . . ?
C17 C16 H16A 121.4 . . ?
N5 C17 C16 122.8(11) . . ?
N5 C17 C18 116.4(11) . . ?
C16 C17 C18 120.8(11) . . ?
N6 C18 C17 117.4(11) . . ?
N6 C18 H18A 121.3 . . ?
C17 C18 H18A 121.3 . . ?
C19 N7 C23 120.0 . . ?
C19 N7 Mn7 129.1(4) . . ?
C23 N7 Mn7 110.9(4) . . ?
C20 C19 N7 120.0 . . ?
C20 C19 H19A 120.0 . . ?
N7 C19 H19A 120.0 . . ?
C21 C20 C19 120.0 . . ?
C21 C20 H20A 120.0 . . ?
C19 C20 H20A 120.0 . . ?
C20 C21 C22 120.0 . . ?
C20 C21 H21A 120.0 . . ?
C22 C21 H21A 120.0 . . ?
C23 C22 C21 120.0 . . ?
C23 C22 H22A 120.0 . . ?
C21 C22 H22A 120.0 . . ?
C22 C23 N7 120.0 . . ?
C22 C23 C24 122.7(8) . . ?
N7 C23 C24 117.2(8) . . ?
N8 C24 C23 116.5(12) . . ?
N8 C24 H24A 121.8 . . ?
C23 C24 H24A 121.8 . . ?
C25 N9 C29 120.0 . . ?
C25 N9 Mn5 124.8(5) . . ?
C29 N9 Mn5 113.8(5) . . ?
C26 C25 N9 120.0 . . ?
C26 C25 H25A 120.0 . . ?
N9 C25 H25A 120.0 . . ?
C25 C26 C27 120.0 . . ?
C25 C26 H26A 120.0 . . ?
C27 C26 H26A 120.0 . . ?
C26 C27 C28 120.0 . . ?
C26 C27 H27A 120.0 . . ?
C28 C27 H27A 120.0 . . ?
C29 C28 C27 120.0 . . ?
C29 C28 H28A 120.0 . . ?
C27 C28 H28A 120.0 . . ?
C28 C29 N9 120.0 . . ?
C28 C29 C30 123.8(9) . . ?
N9 C29 C30 115.8(9) . . ?
N10 C30 C29 118.6(13) . . ?
N10 C30 H30A 120.7 . . ?
C29 C30 H30A 120.7 . . ?
C31 N11 C35 120.0 . . ?
C31 N11 Mn8 123.7(6) . . ?
C35 N11 Mn8 116.3(6) . . ?
C32 C31 N11 120.0 . . ?
C32 C31 H31A 120.0 . . ?
N11 C31 H31A 120.0 . . ?
C31 C32 C33 120.0 . . ?
C31 C32 H32A 120.0 . . ?
C33 C32 H32A 120.0 . . ?
C34 C33 C32 120.0 . . ?
C34 C33 H33A 120.0 . . ?
C32 C33 H33A 120.0 . . ?
C33 C34 C35 120.0 . . ?
C33 C34 H34A 120.0 . . ?
C35 C34 H34A 120.0 . . ?
C34 C35 N11 120.0 . . ?
C34 C35 C36 125.8(10) . . ?
N11 C35 C36 114.2(10) . . ?
N12 C36 C35 117.6(14) . . ?
N12 C36 H36A 121.2 . . ?
C35 C36 H36A 121.2 . . ?
N13 C37 C38 125.9(17) . . ?
N13 C37 H37A 117.0 . . ?
C38 C37 H37A 117.0 . . ?
C39 C38 C37 116.4(17) . . ?
C39 C38 H38A 121.8 . . ?
C37 C38 H38A 121.8 . . ?
C38 C39 C40 119.9(18) . . ?
C38 C39 H39A 120.1 . . ?
C40 C39 H39A 120.1 . . ?
C39 C40 C41 118.8(18) . . ?
C39 C40 H40A 120.6 . . ?
C41 C40 H40A 120.6 . . ?
N13 C41 C40 123.3(17) . . ?
N13 C41 C42 114.0(15) . . ?
C40 C41 C42 122.6(17) . . ?
N14 C42 C41 119.6(15) . . ?
N14 C42 H42A 120.2 . . ?
C41 C42 H42A 120.2 . . ?
N15 C43 C44 123.9(15) . . ?
N15 C43 H43A 118.0 . . ?
C44 C43 H43A 118.0 . . ?
C43 C44 C45 117.4(14) . . ?
C43 C44 H44A 121.3 . . ?
C45 C44 H44A 121.3 . . ?
C46 C45 C44 119.2(14) . . ?
C46 C45 H45A 120.4 . . ?
C44 C45 H45A 120.4 . . ?
C47 C46 C45 120.3(15) . . ?
C47 C46 H46A 119.9 . . ?
C45 C46 H46A 119.9 . . ?
N15 C47 C46 121.2(14) . . ?
N15 C47 C48 119.9(13) . . ?
C46 C47 C48 118.9(14) . . ?
N16 C48 C47 134.0(14) . . ?
N16 C48 H48A 113.0 . . ?
C47 C48 H48A 113.0 . . ?
O15 C49 C50 129.7(16) . . ?
O15 C49 H49A 104.8 . . ?
C50 C49 H49A 104.8 . . ?
O15 C49 H49B 104.8 . . ?
C50 C49 H49B 104.8 . . ?
H49A C49 H49B 105.8 . . ?
C49 C50 H50A 109.5 . . ?
C49 C50 H50B 109.5 . . ?
H50A C50 H50B 109.5 . . ?
C49 C50 H50C 109.5 . . ?
H50A C50 H50C 109.5 . . ?
H50B C50 H50C 109.5 . . ?
N18 C51 C52 123.9(15) . . ?
N18 C51 H51A 118.1 . . ?
C52 C51 H51A 118.1 . . ?
C53 C52 C51 118.4(17) . . ?
C53 C52 H52A 120.8 . . ?
C51 C52 H52A 120.8 . . ?
C52 C53 C54 118.9(18) . . ?
C52 C53 H53A 120.5 . . ?
C54 C53 H53A 120.5 . . ?
C55 C54 C53 120.0(18) . . ?
C55 C54 H54A 120.0 . . ?
C53 C54 H54A 120.0 . . ?
C54 C55 N18 121.5(14) . . ?
C54 C55 C56 123.8(16) . . ?
N18 C55 C56 114.6(13) . . ?
N19 C56 C55 118.6(14) . . ?
N19 C56 H56A 120.7 . . ?
C55 C56 H56A 120.7 . . ?
N61 C61 C62 122.8(11) . . ?
N61 C61 H61A 118.6 . . ?
C62 C61 H61A 118.6 . . ?
C63 C62 C61 117.2(11) . . ?
C63 C62 H62A 121.4 . . ?
C61 C62 H62A 121.4 . . ?
C64 C63 C62 122.0(14) . . ?
C64 C63 H63A 119.0 . . ?
C62 C63 H63A 119.0 . . ?
C63 C64 C65 117.5(13) . . ?
C63 C64 H64A 121.3 . . ?
C65 C64 H64A 121.3 . . ?
N61 C65 C64 122.3(10) . . ?
N61 C65 C66 114.9(10) . . ?
C64 C65 C66 122.8(11) . . ?
N62 C66 C65 119.5(10) . . ?
N62 C66 H66A 120.2 . . ?
C65 C66 H66A 120.2 . . ?
N63 C67 C68 122.9(12) . . ?
N63 C67 H67A 118.5 . . ?
C68 C67 H67A 118.5 . . ?
C69 C68 C67 119.2(13) . . ?
C69 C68 H68A 120.4 . . ?
C67 C68 H68A 120.4 . . ?
C68 C69 C70 119.0(13) . . ?
C68 C69 H69A 120.5 . . ?
C70 C69 H69A 120.5 . . ?
C71 C70 C69 118.1(13) . . ?
C71 C70 H70A 120.9 . . ?
C69 C70 H70A 120.9 . . ?
N63 C71 C70 123.9(11) . . ?
N63 C71 C72 113.7(10) . . ?
C70 C71 C72 122.3(11) . . ?
N64 C72 C71 119.0(10) . . ?
N64 C72 H72A 120.5 . . ?
C71 C72 H72A 120.5 . . ?
N65 C73 C74 124.1(12) . . ?
N65 C73 H73A 118.0 . . ?
C74 C73 H73A 118.0 . . ?
C73 C74 C75 119.4(13) . . ?
C73 C74 H74A 120.3 . . ?
C75 C74 H74A 120.3 . . ?
C74 C75 C76 117.8(12) . . ?
C74 C75 H75A 121.1 . . ?
C76 C75 H75A 121.1 . . ?
C77 C76 C75 118.4(12) . . ?
C77 C76 H76A 120.8 . . ?
C75 C76 H76A 120.8 . . ?
N65 C77 C76 123.2(11) . . ?
N65 C77 C78 115.6(10) . . ?
C76 C77 C78 121.2(11) . . ?
N66 C78 C77 118.2(10) . . ?
N66 C78 H78A 120.9 . . ?
C77 C78 H78A 120.9 . . ?
C79 N67 C83 120.0 . . ?
C79 N67 Mn14 127.8(4) . . ?
C83 N67 Mn14 112.2(4) . . ?
C80 C79 N67 120.0 . . ?
C80 C79 H79A 120.0 . . ?
N67 C79 H79A 120.0 . . ?
C79 C80 C81 120.0 . . ?
C79 C80 H80A 120.0 . . ?
C81 C80 H80A 120.0 . . ?
C82 C81 C80 120.0 . . ?
C82 C81 H81A 120.0 . . ?
C80 C81 H81A 120.0 . . ?
C83 C82 C81 120.0 . . ?
C83 C82 H82A 120.0 . . ?
C81 C82 H82A 120.0 . . ?
C82 C83 N67 120.0 . . ?
C82 C83 C84 125.4(7) . . ?
N67 C83 C84 114.6(7) . . ?
N68 C84 C83 119.3(10) . . ?
N68 C84 H84A 120.3 . . ?
C83 C84 H84A 120.3 . . ?
N69 C85 C86 122.3(14) . . ?
N69 C85 H85A 118.9 . . ?
C86 C85 H85A 118.9 . . ?
C87 C86 C85 118.4(15) . . ?
C87 C86 H86A 120.8 . . ?
C85 C86 H86A 120.8 . . ?
C86 C87 C88 119.9(14) . . ?
C86 C87 H87A 120.0 . . ?
C88 C87 H87A 120.0 . . ?
C89 C88 C87 119.3(13) . . ?
C89 C88 H88A 120.3 . . ?
C87 C88 H88A 120.3 . . ?
N69 C89 C88 121.8(12) . . ?
N69 C89 C90 115.4(10) . . ?
C88 C89 C90 122.8(12) . . ?
N70 C90 C89 119.6(11) . . ?
N70 C90 H90A 120.2 . . ?
C89 C90 H90A 120.2 . . ?
N71 C91 C92 121.4(14) . . ?
N71 C91 H91A 119.3 . . ?
C92 C91 H91A 119.3 . . ?
C93 C92 C91 119.4(15) . . ?
C93 C92 H92A 120.3 . . ?
C91 C92 H92A 120.3 . . ?
C92 C93 C94 119.9(16) . . ?
C92 C93 H93A 120.1 . . ?
C94 C93 H93A 120.1 . . ?
C93 C94 C95 117.8(15) . . ?
C93 C94 H94A 121.1 . . ?
C95 C94 H94A 121.1 . . ?
N71 C95 C94 122.6(12) . . ?
N71 C95 C96 117.8(10) . . ?
C94 C95 C96 119.6(13) . . ?
N72 C96 C95 115.9(11) . . ?
N72 C96 H96A 122.0 . . ?
C95 C96 H96A 122.0 . . ?
N73 C97 C98 124.0(12) . . ?
N73 C97 H97A 118.0 . . ?
C98 C97 H97A 118.0 . . ?
C97 C98 C99 118.9(14) . . ?
C97 C98 H98A 120.5 . . ?
C99 C98 H98A 120.5 . . ?
C98 C99 C100 118.1(14) . . ?
C98 C99 H99A 121.0 . . ?
C100 C99 H99A 121.0 . . ?
C101 C100 C99 121.6(14) . . ?
C101 C100 H10B 119.2 . . ?
C99 C100 H10B 119.2 . . ?
N73 C101 C100 119.6(12) . . ?
N73 C101 C102 115.7(11) . . ?
C100 C101 C102 124.6(13) . . ?
N74 C102 C101 118.7(11) . . ?
N74 C102 H10C 120.7 . . ?
C101 C102 H10C 120.7 . . ?
N75 C103 C104 123.1(13) . . ?
N75 C103 H10D 118.4 . . ?
C104 C103 H10D 118.4 . . ?
C103 C104 C105 118.4(15) . . ?
C103 C104 H10E 120.8 . . ?
C105 C104 H10E 120.8 . . ?
C106 C105 C104 120.5(15) . . ?
C106 C105 H10F 119.8 . . ?
C104 C105 H10F 119.8 . . ?
C105 C106 C107 117.0(14) . . ?
C105 C106 H10G 121.5 . . ?
C107 C106 H10G 121.5 . . ?
N75 C107 C106 122.2(12) . . ?
N75 C107 C108 122.6(11) . . ?
C106 C107 C108 115.2(13) . . ?
N76 C108 C107 129.9(13) . . ?
N76 C108 H10H 115.0 . . ?
C107 C108 H10H 115.0 . . ?
N77 C109 C110 121.7(14) . . ?
N77 C109 H10I 119.2 . . ?
C110 C109 H10I 119.2 . . ?
C109 C110 C111 120.0(14) . . ?
C109 C110 H11A 120.0 . . ?
C111 C110 H11A 120.0 . . ?
C112 C111 C110 118.7(15) . . ?
C112 C111 H11B 120.7 . . ?
C110 C111 H11B 120.7 . . ?
C111 C112 C113 120.7(14) . . ?
C111 C112 H11C 119.7 . . ?
C113 C112 H11C 119.7 . . ?
N77 C113 C112 120.0(11) . . ?
N77 C113 C114 115.4(11) . . ?
C112 C113 C114 124.6(12) . . ?
N78 C114 C113 117.5(10) . . ?
N78 C114 H11D 121.2 . . ?
C113 C114 H11D 121.2 . . ?
O24 Cl1 O22 110.4(7) . . ?
O24 Cl1 O21 110.3(6) . . ?
O22 Cl1 O21 109.0(6) . . ?
O24 Cl1 O23 109.0(6) . . ?
O22 Cl1 O23 107.6(6) . . ?
O21 Cl1 O23 110.5(6) . . ?
O26 Cl2 O25 110.2(8) . . ?
O26 Cl2 O28 111.4(8) . . ?
O25 Cl2 O28 107.8(7) . . ?
O26 Cl2 O27 110.1(7) . . ?
O25 Cl2 O27 108.5(8) . . ?
O28 Cl2 O27 108.8(7) . . ?
O30 Cl3 O31 105.2(9) . . ?
O30 Cl3 O29 111.6(8) . . ?
O31 Cl3 O29 110.0(9) . . ?
O30 Cl3 O32 108.8(8) . . ?
O31 Cl3 O32 110.3(9) . . ?
O29 Cl3 O32 110.8(7) . . ?
O35 Cl4 O36 112.9(10) . . ?
O35 Cl4 O34 112.8(11) . . ?
O36 Cl4 O34 112.7(9) . . ?
O35 Cl4 O33 96.7(11) . . ?
O36 Cl4 O33 110.2(11) . . ?
O34 Cl4 O33 110.4(11) . . ?
O39 Cl5 O37 113.2(12) . . ?
O39 Cl5 O38 115.8(11) . . ?
O37 Cl5 O38 110.6(11) . . ?
O39 Cl5 O40 103.1(11) . . ?
O37 Cl5 O40 109.2(12) . . ?
O38 Cl5 O40 104.1(11) . . ?
O43 Cl6 O44 132.3(15) . . ?
O43 Cl6 O42 78.4(14) . . ?
O44 Cl6 O42 104.0(15) . . ?
O43 Cl6 O41 109.2(12) . . ?
O44 Cl6 O41 112.7(12) . . ?
O42 Cl6 O41 113.5(12) . . ?
O41 Cl6B O43B 128.7(13) . . ?
O41 Cl6B O44B 110.9(12) . . ?
O43B Cl6B O44B 83.0(14) . . ?
O41 Cl6B O42B 101.3(12) . . ?
O43B Cl6B O42B 117.5(15) . . ?
O44B Cl6B O42B 114.8(15) . . ?
O45 Cl7 O46 115.2(19) . . ?
O45 Cl7 O48 111(2) . . ?
O46 Cl7 O48 110(2) . . ?
O45 Cl7 O47 98(2) . . ?
O46 Cl7 O47 114.3(19) . . ?
O48 Cl7 O47 108(2) . . ?
N1S C1S C2S 177(2) . . ?
C1S C2S H2S1 109.5 . . ?
C1S C2S H2S2 109.5 . . ?
H2S1 C2S H2S2 109.5 . . ?
C1S C2S H2S3 109.5 . . ?
H2S1 C2S H2S3 109.5 . . ?
H2S2 C2S H2S3 109.5 . . ?
N2S C3S C4S 179(2) . . ?
C3S C4S H4S1 109.5 . . ?
C3S C4S H4S2 109.5 . . ?
H4S1 C4S H4S2 109.5 . . ?
C3S C4S H4S3 109.5 . . ?
H4S1 C4S H4S3 109.5 . . ?
H4S2 C4S H4S3 109.5 . . ?
N3S C5S C6S 174(2) . . ?
C5S C6S H6SA 109.5 . . ?
C5S C6S H6SB 109.5 . . ?
H6SA C6S H6SB 109.5 . . ?
C5S C6S H6SC 109.5 . . ?
H6SA C6S H6SC 109.5 . . ?
H6SB C6S H6SC 109.5 . . ?
N4S C7S C8S 173(3) . . ?
C7S C8S H8SA 109.5 . . ?
C7S C8S H8SB 109.5 . . ?
H8SA C8S H8SB 109.5 . . ?
C7S C8S H8SC 109.5 . . ?
H8SA C8S H8SC 109.5 . . ?
H8SB C8S H8SC 109.5 . . ?
N5S C9S C10S 164(3) . . ?
C9S C10S H10J 109.5 . . ?
C9S C10S H10K 109.5 . . ?
H10J C10S H10K 109.5 . . ?
C9S C10S H10L 109.5 . . ?
H10J C10S H10L 109.5 . . ?
H10K C10S H10L 109.5 . . ?

loop_
_geom_bond_atom_site_label_1
_geom_bond_atom_site_label_2
_geom_bond_distance
_geom_bond_site_symmetry_2
_geom_bond_publ_flag
Mn1 O2 1.911(8) . ?
Mn1 O62 1.918(8) . ?
Mn1 O1 1.951(7) . ?
Mn1 O61 1.959(7) . ?
Mn1 O63 2.225(8) . ?
Mn1 O3 2.244(9) . ?
Mn2 O5 2.130(8) . ?
Mn2 N2 2.207(10) . ?
Mn2 O1 2.211(7) . ?
Mn2 N5 2.217(9) . ?
Mn2 N1 2.222(11) . ?
Mn2 N6 2.268(10) . ?
Mn2 Mn3 3.171(3) . ?
Mn3 O6 2.107(8) . ?
Mn3 O5 2.112(8) . ?
Mn3 O8 2.185(8) . ?
Mn3 O3 2.194(8) . ?
Mn3 O7 2.195(9) . ?
Mn3 O1 2.197(8) . ?
Mn3 Mn5 3.115(3) . ?
Mn4 O9 1.912(8) . ?
Mn4 O11 1.924(9) . ?
Mn4 O10 1.930(9) . ?
Mn4 N4 2.045(10) . ?
Mn4 O6 2.141(8) . ?
Mn4 N3 2.234(6) . ?
Mn5 O6 2.115(8) . ?
Mn5 N14 2.192(12) . ?
Mn5 N9 2.225(7) . ?
Mn5 O7 2.227(9) . ?
Mn5 N10 2.250(11) . ?
Mn5 N13 2.267(12) . ?
Mn6 O13 1.885(10) . ?
Mn6 O12 1.887(11) . ?
Mn6 O7 2.009(8) . ?
Mn6 N15 2.074(12) . ?
Mn6 O15 2.177(10) . ?
Mn6 O8 2.212(8) . ?
Mn7 O14 1.919(8) . ?
Mn7 O4 1.927(8) . ?
Mn7 O16 1.939(8) . ?
Mn7 N8 2.078(10) . ?
Mn7 O5 2.168(8) . ?
Mn7 N7 2.275(6) . ?
Mn8 O9 2.134(8) . ?
Mn8 O14 2.141(8) . ?
Mn8 N11 2.211(7) . ?
Mn8 N12 2.212(12) . ?
Mn8 N19 2.220(11) . ?
Mn8 N18 2.241(11) . ?
Mn9 O65 2.103(8) . ?
Mn9 N65 2.211(10) . ?
Mn9 O61 2.219(7) . ?
Mn9 N66 2.242(9) . ?
Mn9 N62 2.250(9) . ?
Mn9 N61 2.251(10) . ?
Mn9 Mn10 3.225(3) . ?
Mn10 O66 2.123(8) . ?
Mn10 O65 2.155(8) . ?
Mn10 O63 2.174(8) . ?
Mn10 O68 2.191(8) . ?
Mn10 O61 2.242(8) . ?
Mn10 O67 2.249(9) . ?
Mn10 Mn12 3.210(3) . ?
Mn11 O70 1.918(8) . ?
Mn11 O69 1.925(7) . ?
Mn11 O71 1.944(8) . ?
Mn11 N64 2.083(9) . ?
Mn11 O66 2.149(7) . ?
Mn11 N63 2.234(10) . ?
Mn12 O66 2.083(8) . ?
Mn12 N74 2.211(11) . ?
Mn12 N69 2.234(11) . ?
Mn12 N70 2.244(10) . ?
Mn12 O67 2.263(9) . ?
Mn12 N73 2.275(10) . ?
Mn13 O73 1.859(10) . ?
Mn13 O72 1.907(10) . ?
Mn13 O67 1.997(8) . ?
Mn13 N75 2.063(10) . ?
Mn13 O68 2.200(8) . ?
Mn13 O74 2.221(10) . ?
Mn14 O64 1.916(7) . ?
Mn14 O75 1.920(7) . ?
Mn14 O76 1.940(8) . ?
Mn14 N68 2.111(10) . ?
Mn14 O65 2.159(7) . ?
Mn14 N67 2.271(5) . ?
Mn15 O69 2.117(7) . ?
Mn15 O75 2.152(8) . ?
Mn15 N78 2.199(9) . ?
Mn15 N72 2.215(10) . ?
Mn15 N71 2.224(10) . ?
Mn15 N77 2.258(11) . ?
O2 N2 1.371(12) . ?
O3 N4 1.365(12) . ?
O4 N6 1.373(12) . ?
O8 N8 1.347(12) . ?
O10 N10 1.336(14) . ?
O11 N12 1.369(13) . ?
O12 N14 1.368(14) . ?
O13 N16 1.348(13) . ?
O16 N19 1.357(13) . ?
O62 N62 1.366(11) . ?
O63 N64 1.362(11) . ?
O64 N66 1.360(11) . ?
O68 N68 1.345(11) . ?
O70 N70 1.345(12) . ?
O71 N72 1.367(12) . ?
O72 N74 1.377(13) . ?
O73 N76 1.382(14) . ?
O76 N78 1.379(11) . ?
N1 C1 1.333(15) . ?
N1 C5 1.354(17) . ?
N2 C6 1.270(16) . ?
N4 C12 1.278(15) . ?
N5 C13 1.331(14) . ?
N5 C17 1.341(14) . ?
N6 C18 1.247(14) . ?
N8 C24 1.316(16) . ?
N10 C30 1.322(16) . ?
N12 C36 1.254(17) . ?
N13 C41 1.328(19) . ?
N13 C37 1.34(2) . ?
N14 C42 1.257(18) . ?
N15 C43 1.347(18) . ?
N15 C47 1.351(17) . ?
N16 C48 1.321(17) . ?
O15 C49 1.310(14) . ?
N18 C51 1.327(16) . ?
N18 C55 1.377(18) . ?
N19 C56 1.275(16) . ?
N61 C61 1.339(15) . ?
N61 C65 1.371(12) . ?
N62 C66 1.273(12) . ?
N63 C71 1.335(12) . ?
N63 C67 1.354(13) . ?
N64 C72 1.274(11) . ?
N65 C73 1.327(13) . ?
N65 C77 1.360(12) . ?
N66 C78 1.280(12) . ?
N68 C84 1.270(13) . ?
N69 C85 1.348(15) . ?
N69 C89 1.354(13) . ?
N70 C90 1.295(12) . ?
N71 C95 1.318(14) . ?
N71 C91 1.351(13) . ?
N72 C96 1.273(12) . ?
N73 C97 1.355(15) . ?
N73 C101 1.378(14) . ?
N74 C102 1.275(12) . ?
N75 C107 1.333(14) . ?
N75 C103 1.334(13) . ?
N76 C108 1.295(13) . ?
N77 C109 1.338(13) . ?
N77 C113 1.370(13) . ?
N78 C114 1.279(13) . ?
C1 C2 1.375(19) . ?
C1 H1A 0.9500 . ?
C2 C3 1.32(2) . ?
C2 H2A 0.9500 . ?
C3 C4 1.40(2) . ?
C3 H3A 0.9500 . ?
C4 C5 1.35(2) . ?
C4 H4A 0.9500 . ?
C5 C6 1.488(19) . ?
C6 H6A 0.9500 . ?
N3 C7 1.3900 . ?
N3 C11 1.3900 . ?
C7 C8 1.3900 . ?
C7 H7A 0.9500 . ?
C8 C9 1.3900 . ?
C8 H8A 0.9500 . ?
C9 C10 1.3900 . ?
C9 H9A 0.9500 . ?
C10 C11 1.3900 . ?
C10 H10A 0.9500 . ?
C11 C12 1.445(14) . ?
C12 H12A 0.9500 . ?
C13 C14 1.380(16) . ?
C13 H13A 0.9500 . ?
C14 C15 1.381(17) . ?
C14 H14A 0.9500 . ?
C15 C16 1.340(16) . ?
C15 H15A 0.9500 . ?
C16 C17 1.401(16) . ?
C16 H16A 0.9500 . ?
C17 C18 1.476(17) . ?
C18 H18A 0.9500 . ?
N7 C19 1.3900 . ?
N7 C23 1.3900 . ?
C19 C20 1.3900 . ?
C19 H19A 0.9500 . ?
C20 C21 1.3900 . ?
C20 H20A 0.9500 . ?
C21 C22 1.3900 . ?
C21 H21A 0.9500 . ?
C22 C23 1.3900 . ?
C22 H22A 0.9500 . ?
C23 C24 1.414(13) . ?
C24 H24A 0.9500 . ?
N9 C25 1.3900 . ?
N9 C29 1.3900 . ?
C25 C26 1.3900 . ?
C25 H25A 0.9500 . ?
C26 C27 1.3900 . ?
C26 H26A 0.9500 . ?
C27 C28 1.3900 . ?
C27 H27A 0.9500 . ?
C28 C29 1.3900 . ?
C28 H28A 0.9500 . ?
C29 C30 1.417(17) . ?
C30 H30A 0.9500 . ?
N11 C31 1.3900 . ?
N11 C35 1.3900 . ?
C31 C32 1.3900 . ?
C31 H31A 0.9500 . ?
C32 C33 1.3900 . ?
C32 H32A 0.9500 . ?
C33 C34 1.3900 . ?
C33 H33A 0.9500 . ?
C34 C35 1.3900 . ?
C34 H34A 0.9500 . ?
C35 C36 1.448(17) . ?
C36 H36A 0.9500 . ?
C37 C38 1.39(2) . ?
C37 H37A 0.9500 . ?
C38 C39 1.36(2) . ?
C38 H38A 0.9500 . ?
C39 C40 1.38(2) . ?
C39 H39A 0.9500 . ?
C40 C41 1.39(2) . ?
C40 H40A 0.9500 . ?
C41 C42 1.47(2) . ?
C42 H42A 0.9500 . ?
C43 C44 1.38(2) . ?
C43 H43A 0.9500 . ?
C44 C45 1.39(2) . ?
C44 H44A 0.9500 . ?
C45 C46 1.38(2) . ?
C45 H45A 0.9500 . ?
C46 C47 1.381(19) . ?
C46 H46A 0.9500 . ?
C47 C48 1.441(19) . ?
C48 H48A 0.9500 . ?
C49 C50 1.567(15) . ?
C49 H49A 0.9900 . ?
C49 H49B 0.9900 . ?
C50 H50A 0.9800 . ?
C50 H50B 0.9800 . ?
C50 H50C 0.9800 . ?
C51 C52 1.38(2) . ?
C51 H51A 0.9500 . ?
C52 C53 1.36(2) . ?
C52 H52A 0.9500 . ?
C53 C54 1.39(2) . ?
C53 H53A 0.9500 . ?
C54 C55 1.36(2) . ?
C54 H54A 0.9500 . ?
C55 C56 1.471(19) . ?
C56 H56A 0.9500 . ?
C61 C62 1.392(13) . ?
C61 H61A 0.9500 . ?
C62 C63 1.383(19) . ?
C62 H62A 0.9500 . ?
C63 C64 1.367(19) . ?
C63 H63A 0.9500 . ?
C64 C65 1.385(17) . ?
C64 H64A 0.9500 . ?
C65 C66 1.462(16) . ?
C66 H66A 0.9500 . ?
C67 C68 1.377(18) . ?
C67 H67A 0.9500 . ?
C68 C69 1.354(19) . ?
C68 H68A 0.9500 . ?
C69 C70 1.406(18) . ?
C69 H69A 0.9500 . ?
C70 C71 1.361(17) . ?
C70 H70A 0.9500 . ?
C71 C72 1.455(17) . ?
C72 H72A 0.9500 . ?
C73 C74 1.377(17) . ?
C73 H73A 0.9500 . ?
C74 C75 1.398(17) . ?
C74 H74A 0.9500 . ?
C75 C76 1.403(17) . ?
C75 H75A 0.9500 . ?
C76 C77 1.396(16) . ?
C76 H76A 0.9500 . ?
C77 C78 1.459(17) . ?
C78 H78A 0.9500 . ?
N67 C79 1.3900 . ?
N67 C83 1.3900 . ?
C79 C80 1.3900 . ?
C79 H79A 0.9500 . ?
C80 C81 1.3900 . ?
C80 H80A 0.9500 . ?
C81 C82 1.3900 . ?
C81 H81A 0.9500 . ?
C82 C83 1.3900 . ?
C82 H82A 0.9500 . ?
C83 C84 1.436(13) . ?
C84 H84A 0.9500 . ?
C85 C86 1.41(2) . ?
C85 H85A 0.9500 . ?
C86 C87 1.36(2) . ?
C86 H86A 0.9500 . ?
C87 C88 1.385(19) . ?
C87 H87A 0.9500 . ?
C88 C89 1.380(18) . ?
C88 H88A 0.9500 . ?
C89 C90 1.427(18) . ?
C90 H90A 0.9500 . ?
C91 C92 1.39(2) . ?
C91 H91A 0.9500 . ?
C92 C93 1.36(2) . ?
C92 H92A 0.9500 . ?
C93 C94 1.38(2) . ?
C93 H93A 0.9500 . ?
C94 C95 1.409(19) . ?
C94 H94A 0.9500 . ?
C95 C96 1.477(18) . ?
C96 H96A 0.9500 . ?
C97 C98 1.362(18) . ?
C97 H97A 0.9500 . ?
C98 C99 1.381(19) . ?
C98 H98A 0.9500 . ?
C99 C100 1.384(19) . ?
C99 H99A 0.9500 . ?
C100 C101 1.383(19) . ?
C100 H10B 0.9500 . ?
C101 C102 1.430(18) . ?
C102 H10C 0.9500 . ?
C103 C104 1.365(19) . ?
C103 H10D 0.9500 . ?
C104 C105 1.40(2) . ?
C104 H10E 0.9500 . ?
C105 C106 1.36(2) . ?
C105 H10F 0.9500 . ?
C106 C107 1.434(18) . ?
C106 H10G 0.9500 . ?
C107 C108 1.452(18) . ?
C108 H10H 0.9500 . ?
C109 C110 1.37(2) . ?
C109 H10I 0.9500 . ?
C110 C111 1.37(2) . ?
C110 H11A 0.9500 . ?
C111 C112 1.36(2) . ?
C111 H11B 0.9500 . ?
C112 C113 1.371(18) . ?
C112 H11C 0.9500 . ?
C113 C114 1.487(18) . ?
C114 H11D 0.9500 . ?
Cl1 O24 1.413(10) . ?
Cl1 O22 1.426(10) . ?
Cl1 O21 1.437(10) . ?
Cl1 O23 1.448(9) . ?
Cl2 O26 1.407(11) . ?
Cl2 O25 1.418(11) . ?
Cl2 O28 1.433(11) . ?
Cl2 O27 1.438(11) . ?
Cl3 O30 1.393(11) . ?
Cl3 O31 1.394(12) . ?
Cl3 O29 1.403(11) . ?
Cl3 O32 1.414(11) . ?
Cl4 O35 1.356(15) . ?
Cl4 O36 1.383(13) . ?
Cl4 O34 1.400(13) . ?
Cl4 O33 1.431(16) . ?
Cl5 O39 1.359(14) . ?
Cl5 O37 1.414(17) . ?
Cl5 O38 1.416(16) . ?
Cl5 O40 1.540(19) . ?
O41 Cl6B 1.396(11) . ?
O41 Cl6 1.506(12) . ?
Cl6 O43 1.433(14) . ?
Cl6 O44 1.453(14) . ?
Cl6 O42 1.454(14) . ?
Cl6B O43B 1.410(14) . ?
Cl6B O44B 1.432(14) . ?
Cl6B O42B 1.458(15) . ?
Cl7 O45 1.37(2) . ?
Cl7 O46 1.40(3) . ?
Cl7 O48 1.42(3) . ?
Cl7 O47 1.76(4) . ?
N1S C1S 1.113(17) . ?
C1S C2S 1.47(2) . ?
C2S H2S1 0.9800 . ?
C2S H2S2 0.9800 . ?
C2S H2S3 0.9800 . ?
N2S C3S 1.098(18) . ?
C3S C4S 1.44(2) . ?
C4S H4S1 0.9800 . ?
C4S H4S2 0.9800 . ?
C4S H4S3 0.9800 . ?
N3S C5S 1.15(2) . ?
C5S C6S 1.47(2) . ?
C6S H6SA 0.9800 . ?
C6S H6SB 0.9800 . ?
C6S H6SC 0.9800 . ?
N4S C7S 1.07(2) . ?
C7S C8S 1.49(3) . ?
C8S H8SA 0.9800 . ?
C8S H8SB 0.9800 . ?
C8S H8SC 0.9800 . ?
N5S C9S 1.08(2) . ?
C9S C10S 1.57(3) . ?
C10S H10J 0.9800 . ?
C10S H10K 0.9800 . ?
C10S H10L 0.9800 . ?

loop_
_platon_squeeze_void_nr
_platon_squeeze_void_average_x
_platon_squeeze_void_average_y
_platon_squeeze_void_average_z
_platon_squeeze_void_volume
_platon_squeeze_void_count_electrons
1 0.500 1.000 0.000 242.0 26.2
2 0.189 0.768 0.109 29.4 2.9
3 0.400 0.360 0.115 13.9 1.6
4 0.811 0.268 0.391 29.3 2.8
5 0.600 0.860 0.384 13.9 1.6
6 0.500 0.500 0.500 242.0 26.2
7 0.189 0.732 0.609 29.4 2.9
8 0.400 0.140 0.615 13.9 1.6
9 0.811 0.232 0.891 29.3 2.9
10 0.600 0.640 0.884 13.9 1.6
